data_4319006
loop_
_publ_author_name
'Vincent J. Catalano'
'Mark A. Malwitz'
'Bruce C. Noll'

_publ_contact_author_address
;
Department of Chemistry
University of Nevada
Reno, NV  89557
;
_publ_contact_author_email vjc@unr.edu
_publ_contact_author_name 'Professor Vincent J. Catalano'
_publ_contact_author_phone '775 784 1329'
_publ_section_title
;
 Pd(0) and Pt(0) Metallocryptands Encapsulating a Spinning Mercurous Dimer
;
_journal_name_full 'Inorganic Chemistry'
_journal_page_first 6553
_journal_page_last 6559
_journal_paper_doi 10.1021/ic020439n
_journal_volume 41
_journal_year 2002
_chemical_formula_sum 'C112.5 H78 B2 Cl1.5 F8 Hg2 N6 P6 Pd2'
_chemical_formula_weight 2540.40
_chemical_name_common 2
_chemical_name_systematic
; 
? 
;
_space_group_IT_number 14
_symmetry_cell_setting monoclinic
_symmetry_space_group_name_Hall '-P 2yn'
_symmetry_space_group_name_H-M 'P 1 21/n 1'
_atom_sites_solution_hydrogens geom
_atom_sites_solution_primary direct
_atom_sites_solution_secondary difmap
_audit_creation_method SHELXL-97
_cell_angle_alpha 90.00
_cell_angle_beta 90.979(9)
_cell_angle_gamma 90.00
_cell_formula_units_Z 4
_cell_length_a 17.5937(18)
_cell_length_b 29.218(3)
_cell_length_c 19.122(2)
_cell_measurement_reflns_used 7529
_cell_measurement_temperature 143(2)
_cell_measurement_theta_max 27.733
_cell_measurement_theta_min 2.242
_cell_volume 9828.3(18)
_computing_cell_refinement 'Bruker SAINT'
_computing_data_collection 'Bruker SMART'
_computing_data_reduction 'Bruker SHELXTL'
_computing_molecular_graphics 'Bruker SHELXTL'
_computing_publication_material 'Bruker SHELXTL'
_computing_structure_refinement 'SHELXL-97 (Sheldrick, 1997)'
_computing_structure_solution 'SHELXS-97 (Sheldrick, 1990)'
_diffrn_ambient_temperature 143(2)
_diffrn_measured_fraction_theta_full 1.000
_diffrn_measured_fraction_theta_max 1.000
_diffrn_measurement_device_type 'Siemens SMART CCD'
_diffrn_measurement_method '\w scans'
_diffrn_radiation_monochromator graphite
_diffrn_radiation_source 'fine-focus sealed tube'
_diffrn_radiation_type MoK\a
_diffrn_radiation_wavelength 0.71073
_diffrn_reflns_av_R_equivalents 0.1050
_diffrn_reflns_av_sigmaI/netI 0.0689
_diffrn_reflns_limit_h_max 22
_diffrn_reflns_limit_h_min -22
_diffrn_reflns_limit_k_max 37
_diffrn_reflns_limit_k_min 0
_diffrn_reflns_limit_l_max 24
_diffrn_reflns_limit_l_min 0
_diffrn_reflns_number 151998
_diffrn_reflns_theta_full 27.50
_diffrn_reflns_theta_max 27.50
_diffrn_reflns_theta_min 1.27
_diffrn_standards_decay_% <1%
_exptl_absorpt_coefficient_mu 3.683
_exptl_absorpt_correction_T_max 0.65
_exptl_absorpt_correction_T_min 0.39
_exptl_absorpt_correction_type multi-scan
_exptl_crystal_colour red
_exptl_crystal_density_diffrn 1.717
_exptl_crystal_density_method 'not measured'
_exptl_crystal_description parallelepiped
_exptl_crystal_F_000 4978
_exptl_crystal_size_max 0.13
_exptl_crystal_size_mid 0.13
_exptl_crystal_size_min 0.32
_refine_diff_density_max 4.192
_refine_diff_density_min -1.119
_refine_diff_density_rms 0.163
_refine_ls_extinction_method none
_refine_ls_goodness_of_fit_ref 1.052
_refine_ls_hydrogen_treatment mixed
_refine_ls_matrix_type full
_refine_ls_number_parameters 1324
_refine_ls_number_reflns 22568
_refine_ls_number_restraints 42
_refine_ls_restrained_S_all 1.056
_refine_ls_R_factor_all 0.0746
_refine_ls_R_factor_gt 0.0490
_refine_ls_shift/su_max 0.022
_refine_ls_shift/su_mean 0.000
_refine_ls_structure_factor_coef Fsqd
_refine_ls_weighting_details 'calc w=1/[\s^2^(Fo^2^)+(0.0514P)^2^+34.5000P] where P=(Fo^2^+2Fc^2^)/3'
_refine_ls_weighting_scheme calc
_refine_ls_wR_factor_gt 0.1182
_refine_ls_wR_factor_ref 0.1274
_reflns_number_gt 17339
_reflns_number_total 22568
_reflns_threshold_expression >2sigma(I)
_cod_data_source_file ic020439n_1.cif
_cod_data_source_block bc454
_cod_depositor_comments
;
The following automatic conversions were performed:

'_symmetry_cell_setting' value 'Monoclinic' changed to 'monoclinic'
according to the built-in table from CIF Core dictionary named
'cif_core.dic' version 2.4.1 from 2010-06-29.

Automatic conversion script
Id: cif_fix_values 1646 2011-03-28 12:23:43Z adriana 
;
_cod_original_formula_sum 'C112.50 H78 B2 Cl1.50 F8 Hg2 N6 P6 Pd2'
_cod_database_code 4319006

loop_
_symmetry_equiv_pos_as_xyz
'x, y, z'
'-x+1/2, y+1/2, -z+1/2'
'-x, -y, -z'
'x-1/2, -y-1/2, z-1/2'

loop_
_atom_site_label
_atom_site_type_symbol
_atom_site_fract_x
_atom_site_fract_y
_atom_site_fract_z
_atom_site_U_iso_or_equiv
_atom_site_adp_type
_atom_site_occupancy
_atom_site_symmetry_multiplicity
_atom_site_calc_flag
_atom_site_refinement_flags
_atom_site_disorder_assembly
_atom_site_disorder_group
Hg1 Hg 0.438712(14) 0.227521(8) 0.125612(12) 0.02588(7) Uani 1 1 d . . .
Hg2 Hg 0.431870(14) 0.282972(8) 0.013505(12) 0.02708(7) Uani 1 1 d . . .
Pd1 Pd 0.41474(3) 0.321278(15) 0.14351(2) 0.02233(10) Uani 1 1 d . . .
Pd2 Pd 0.42169(2) 0.188139(15) -0.00386(2) 0.02155(10) Uani 1 1 d . . .
P1 P 0.37418(9) 0.29618(5) 0.25237(8) 0.0229(3) Uani 1 1 d . . .
P2 P 0.54855(9) 0.16348(5) 0.01255(8) 0.0236(3) Uani 1 1 d . . .
P3 P 0.53955(9) 0.34942(5) 0.12945(8) 0.0252(3) Uani 1 1 d . . .
P4 P 0.37948(9) 0.21010(5) -0.11550(8) 0.0234(3) Uani 1 1 d . . .
P5 P 0.32310(9) 0.37139(5) 0.09407(8) 0.0264(3) Uani 1 1 d . . .
P6 P 0.33058(9) 0.13890(5) 0.04681(8) 0.0243(3) Uani 1 1 d . . .
N1 N 0.4528(3) 0.21639(16) 0.2465(2) 0.0223(10) Uani 1 1 d . . .
N2 N 0.5305(3) 0.16638(16) 0.1516(3) 0.0236(10) Uani 1 1 d . . .
N3 N 0.5207(3) 0.34697(16) -0.0100(3) 0.0252(10) Uani 1 1 d . . .
N4 N 0.4498(3) 0.29303(17) -0.1075(2) 0.0253(10) Uani 1 1 d . . .
N5 N 0.2288(3) 0.30026(18) 0.0778(3) 0.0286(11) Uani 1 1 d . . .
N6 N 0.2321(3) 0.20775(17) 0.0604(3) 0.0266(11) Uani 1 1 d . . .
B1 B 0.8489(5) 0.1125(3) 0.1399(5) 0.0418(19) Uani 1 1 d . . .
B2 B 0.8406(8) 0.3861(4) 0.9855(8) 0.076(4) Uani 1 1 d . . .
F1 F 0.8302(9) 0.1013(6) 0.2015(7) 0.094(3) Uani 0.50 1 d PU A .
F2 F 0.8445(8) 0.1569(4) 0.1223(8) 0.075(3) Uani 0.50 1 d PU A .
F3 F 0.8047(3) 0.08924(19) 0.0915(3) 0.0720(16) Uani 1 1 d . A .
F4 F 0.9272(7) 0.1035(5) 0.1295(7) 0.083(3) Uani 0.50 1 d PU A .
C1 C 0.4169(3) 0.24352(19) 0.2912(3) 0.0218(11) Uani 1 1 d . . .
C2 C 0.4167(4) 0.2331(2) 0.3623(3) 0.0279(13) Uani 1 1 d . . .
H2A H 0.3902 0.2522 0.3939 0.033 Uiso 1 1 calc R . .
C3 C 0.4553(4) 0.1950(2) 0.3868(3) 0.0318(14) Uani 1 1 d . . .
H3A H 0.4534 0.1870 0.4349 0.038 Uiso 1 1 calc R . .
C4 C 0.4972(3) 0.1682(2) 0.3403(3) 0.0268(12) Uani 1 1 d . . .
C5 C 0.4939(3) 0.1801(2) 0.2700(3) 0.0256(12) Uani 1 1 d . . .
C6 C 0.5387(3) 0.1550(2) 0.2196(3) 0.0256(12) Uani 1 1 d . . .
C7 C 0.5865(4) 0.1197(2) 0.2424(3) 0.0320(14) Uani 1 1 d . . .
C8 C 0.6294(4) 0.0976(2) 0.1914(3) 0.0374(16) Uani 1 1 d . . .
H8A H 0.6641 0.0741 0.2048 0.045 Uiso 1 1 calc R . .
C9 C 0.6216(4) 0.1095(2) 0.1226(4) 0.0375(16) Uani 1 1 d . . .
H9A H 0.6511 0.0946 0.0882 0.045 Uiso 1 1 calc R . .
C10 C 0.5696(3) 0.1440(2) 0.1028(3) 0.0266(12) Uani 1 1 d . . .
C11 C 0.5441(4) 0.1304(2) 0.3621(4) 0.0360(15) Uani 1 1 d . . .
H11A H 0.5446 0.1210 0.4097 0.043 Uiso 1 1 calc R . .
C12 C 0.5881(4) 0.1080(2) 0.3152(3) 0.0361(15) Uani 1 1 d . . .
H12A H 0.6205 0.0840 0.3310 0.043 Uiso 1 1 calc R . .
C13 C 0.5572(3) 0.3704(2) 0.0398(3) 0.0266(12) Uani 1 1 d . . .
C14 C 0.6031(4) 0.4077(3) 0.0221(4) 0.0389(16) Uani 1 1 d . . .
H14A H 0.6291 0.4244 0.0577 0.047 Uiso 1 1 calc R . .
C15 C 0.6105(4) 0.4202(2) -0.0472(4) 0.0400(17) Uani 1 1 d . . .
H15A H 0.6417 0.4454 -0.0593 0.048 Uiso 1 1 calc R . .
C16 C 0.5713(4) 0.3952(2) -0.0999(4) 0.0336(14) Uani 1 1 d . . .
C17 C 0.5275(3) 0.3582(2) -0.0773(3) 0.0268(12) Uani 1 1 d . . .
C18 C 0.4874(3) 0.3304(2) -0.1299(3) 0.0245(12) Uani 1 1 d . . .
C19 C 0.4923(4) 0.3418(2) -0.2012(3) 0.0283(13) Uani 1 1 d . . .
C20 C 0.4541(4) 0.3132(2) -0.2484(3) 0.0310(14) Uani 1 1 d . . .
H20A H 0.4523 0.3208 -0.2967 0.037 Uiso 1 1 calc R . .
C21 C 0.4190(4) 0.2740(2) -0.2253(3) 0.0317(14) Uani 1 1 d . . .
H21A H 0.3955 0.2537 -0.2580 0.038 Uiso 1 1 calc R . .
C22 C 0.4180(3) 0.2639(2) -0.1532(3) 0.0265(12) Uani 1 1 d . . .
C23 C 0.5739(4) 0.4058(2) -0.1735(4) 0.0400(16) Uani 1 1 d . . .
H23A H 0.6042 0.4307 -0.1885 0.048 Uiso 1 1 calc R . .
C24 C 0.5348(4) 0.3813(2) -0.2216(3) 0.0363(15) Uani 1 1 d . . .
H24A H 0.5354 0.3903 -0.2694 0.044 Uiso 1 1 calc R . .
C25 C 0.2266(4) 0.3458(2) 0.0848(3) 0.0288(13) Uani 1 1 d . . .
C26 C 0.1588(4) 0.3710(2) 0.0859(4) 0.0364(15) Uani 1 1 d . . .
H26A H 0.1600 0.4034 0.0903 0.044 Uiso 1 1 calc R . .
C27 C 0.0914(4) 0.3485(2) 0.0805(4) 0.0359(15) Uani 1 1 d . . .
H27A H 0.0450 0.3652 0.0806 0.043 Uiso 1 1 calc R . .
C28 C 0.0900(4) 0.3003(2) 0.0746(3) 0.0312(14) Uani 1 1 d . . .
C29 C 0.1614(3) 0.2781(2) 0.0726(3) 0.0277(13) Uani 1 1 d . . .
C30 C 0.1633(3) 0.2284(2) 0.0650(3) 0.0267(13) Uani 1 1 d . . .
C31 C 0.0935(3) 0.2038(2) 0.0630(3) 0.0317(14) Uani 1 1 d . . .
C32 C 0.0979(4) 0.1559(2) 0.0550(4) 0.0372(15) Uani 1 1 d . . .
H32A H 0.0528 0.1381 0.0536 0.045 Uiso 1 1 calc R . .
C33 C 0.1660(4) 0.1355(2) 0.0494(3) 0.0344(15) Uani 1 1 d . . .
H33A H 0.1689 0.1033 0.0437 0.041 Uiso 1 1 calc R . .
C34 C 0.2332(3) 0.1619(2) 0.0518(3) 0.0269(12) Uani 1 1 d . . .
C35 C 0.0212(4) 0.2743(3) 0.0717(4) 0.0385(16) Uani 1 1 d . . .
H35A H -0.0263 0.2897 0.0733 0.046 Uiso 1 1 calc R . .
C36 C 0.0231(4) 0.2280(3) 0.0666(4) 0.0384(16) Uani 1 1 d . . .
H36A H -0.0233 0.2114 0.0654 0.046 Uiso 1 1 calc R . .
C37 C 0.3917(3) 0.33547(19) 0.3252(3) 0.0247(12) Uani 1 1 d . . .
C38 C 0.4612(4) 0.3582(2) 0.3280(3) 0.0305(13) Uani 1 1 d . . .
H38A H 0.4968 0.3537 0.2918 0.037 Uiso 1 1 calc R . .
C39 C 0.4790(4) 0.3875(2) 0.3827(4) 0.0380(16) Uani 1 1 d . . .
H39A H 0.5266 0.4029 0.3840 0.046 Uiso 1 1 calc R . .
C40 C 0.4275(4) 0.3944(2) 0.4360(4) 0.0422(17) Uani 1 1 d . . .
H40A H 0.4397 0.4145 0.4736 0.051 Uiso 1 1 calc R . .
C41 C 0.3579(4) 0.3719(2) 0.4340(4) 0.0397(16) Uani 1 1 d . . .
H41A H 0.3223 0.3765 0.4701 0.048 Uiso 1 1 calc R . .
C42 C 0.3409(4) 0.3427(2) 0.3792(3) 0.0320(14) Uani 1 1 d . . .
H42A H 0.2934 0.3271 0.3782 0.038 Uiso 1 1 calc R . .
C43 C 0.2729(3) 0.2834(2) 0.2580(3) 0.0243(12) Uani 1 1 d . . .
C44 C 0.2210(4) 0.3194(2) 0.2527(3) 0.0324(14) Uani 1 1 d . . .
H44A H 0.2388 0.3500 0.2512 0.039 Uiso 1 1 calc R . .
C45 C 0.1433(4) 0.3106(3) 0.2497(4) 0.0407(16) Uani 1 1 d . . .
H45A H 0.1081 0.3352 0.2464 0.049 Uiso 1 1 calc R . .
C46 C 0.1173(4) 0.2656(3) 0.2517(4) 0.0466(19) Uani 1 1 d . . .
H46A H 0.0643 0.2595 0.2494 0.056 Uiso 1 1 calc R . .
C47 C 0.1677(4) 0.2303(3) 0.2568(4) 0.0456(19) Uani 1 1 d . . .
H47A H 0.1496 0.1997 0.2583 0.055 Uiso 1 1 calc R . .
C48 C 0.2458(4) 0.2388(2) 0.2599(4) 0.0349(15) Uani 1 1 d . . .
H48A H 0.2805 0.2140 0.2634 0.042 Uiso 1 1 calc R . .
C49 C 0.6277(3) 0.2026(2) -0.0036(3) 0.0250(12) Uani 1 1 d . . .
C50 C 0.7017(4) 0.1935(2) 0.0195(3) 0.0347(15) Uani 1 1 d . . .
H50A H 0.7124 0.1676 0.0481 0.042 Uiso 1 1 calc R . .
C51 C 0.7598(4) 0.2231(3) -0.0002(4) 0.0402(17) Uani 1 1 d . . .
H51A H 0.8106 0.2168 0.0145 0.048 Uiso 1 1 calc R . .
C52 C 0.7449(4) 0.2613(2) -0.0407(4) 0.0414(18) Uani 1 1 d . . .
H52A H 0.7849 0.2816 -0.0527 0.050 Uiso 1 1 calc R . .
C53 C 0.6718(4) 0.2698(2) -0.0635(4) 0.0408(17) Uani 1 1 d . . .
H53A H 0.6615 0.2957 -0.0920 0.049 Uiso 1 1 calc R . .
C54 C 0.6129(4) 0.2408(2) -0.0452(3) 0.0317(14) Uani 1 1 d . . .
H54A H 0.5625 0.2471 -0.0610 0.038 Uiso 1 1 calc R . .
C55 C 0.5771(3) 0.1131(2) -0.0386(3) 0.0261(12) Uani 1 1 d . . .
C56 C 0.6359(4) 0.1145(2) -0.0857(3) 0.0303(13) Uani 1 1 d . . .
H56A H 0.6659 0.1414 -0.0893 0.036 Uiso 1 1 calc R . .
C57 C 0.6515(4) 0.0770(2) -0.1280(4) 0.0381(16) Uani 1 1 d . . .
H57A H 0.6915 0.0786 -0.1606 0.046 Uiso 1 1 calc R . .
C58 C 0.6093(4) 0.0378(2) -0.1226(4) 0.0387(16) Uani 1 1 d . . .
H58A H 0.6204 0.0120 -0.1510 0.046 Uiso 1 1 calc R . .
C59 C 0.5501(4) 0.0359(2) -0.0752(4) 0.0405(17) Uani 1 1 d . . .
H59A H 0.5210 0.0086 -0.0709 0.049 Uiso 1 1 calc R . .
C60 C 0.5337(4) 0.0735(2) -0.0345(4) 0.0346(15) Uani 1 1 d . . .
H60A H 0.4922 0.0724 -0.0034 0.042 Uiso 1 1 calc R . .
C61 C 0.5689(4) 0.3990(2) 0.1825(3) 0.0300(13) Uani 1 1 d . . .
C62 C 0.5230(4) 0.4384(2) 0.1807(4) 0.0404(16) Uani 1 1 d . . .
H62A H 0.4790 0.4393 0.1512 0.048 Uiso 1 1 calc R . .
C63 C 0.5417(5) 0.4758(3) 0.2218(4) 0.0489(19) Uani 1 1 d . . .
H63A H 0.5109 0.5024 0.2197 0.059 Uiso 1 1 calc R . .
C64 C 0.6043(5) 0.4748(3) 0.2655(4) 0.0494(19) Uani 1 1 d . . .
H64A H 0.6166 0.5006 0.2936 0.059 Uiso 1 1 calc R . .
C65 C 0.6493(5) 0.4361(3) 0.2688(4) 0.052(2) Uani 1 1 d . . .
H65A H 0.6923 0.4354 0.2994 0.062 Uiso 1 1 calc R . .
C66 C 0.6317(4) 0.3979(2) 0.2271(4) 0.0396(16) Uani 1 1 d . . .
H66A H 0.6628 0.3713 0.2295 0.047 Uiso 1 1 calc R . .
C67 C 0.6190(3) 0.3101(2) 0.1434(3) 0.0261(12) Uani 1 1 d . . .
C68 C 0.6095(4) 0.2746(2) 0.1913(3) 0.0319(14) Uani 1 1 d . . .
H68A H 0.5624 0.2716 0.2144 0.038 Uiso 1 1 calc R . .
C69 C 0.6674(4) 0.2439(2) 0.2057(4) 0.0389(16) Uani 1 1 d . . .
H69A H 0.6599 0.2198 0.2382 0.047 Uiso 1 1 calc R . .
C70 C 0.7362(4) 0.2483(3) 0.1728(4) 0.0417(17) Uani 1 1 d . . .
H70A H 0.7754 0.2265 0.1809 0.050 Uiso 1 1 calc R . .
C71 C 0.7477(4) 0.2848(3) 0.1277(4) 0.0410(17) Uani 1 1 d . . .
H71A H 0.7960 0.2889 0.1072 0.049 Uiso 1 1 calc R . .
C72 C 0.6892(4) 0.3153(2) 0.1122(3) 0.0341(14) Uani 1 1 d . . .
H72A H 0.6972 0.3396 0.0802 0.041 Uiso 1 1 calc R . .
C73 C 0.3966(3) 0.1703(2) -0.1875(3) 0.0242(12) Uani 1 1 d . . .
C74 C 0.4635(4) 0.1450(2) -0.1858(3) 0.0316(14) Uani 1 1 d . . .
H74A H 0.4986 0.1489 -0.1481 0.038 Uiso 1 1 calc R . .
C75 C 0.4799(4) 0.1139(2) -0.2385(4) 0.0368(15) Uani 1 1 d . . .
H75A H 0.5254 0.0965 -0.2364 0.044 Uiso 1 1 calc R . .
C76 C 0.4296(5) 0.1086(3) -0.2937(4) 0.0464(19) Uani 1 1 d . . .
H76A H 0.4406 0.0877 -0.3302 0.056 Uiso 1 1 calc R . .
C77 C 0.3629(5) 0.1337(3) -0.2962(4) 0.051(2) Uani 1 1 d . . .
H77A H 0.3284 0.1299 -0.3345 0.061 Uiso 1 1 calc R . .
C78 C 0.3461(4) 0.1642(2) -0.2431(4) 0.0403(16) Uani 1 1 d . . .
H78A H 0.2998 0.1810 -0.2449 0.048 Uiso 1 1 calc R . .
C79 C 0.2774(3) 0.2199(2) -0.1214(3) 0.0281(13) Uani 1 1 d . . .
C80 C 0.2280(4) 0.1826(2) -0.1215(4) 0.0364(15) Uani 1 1 d . . .
H80A H 0.2480 0.1525 -0.1249 0.044 Uiso 1 1 calc R . .
C81 C 0.1502(4) 0.1887(3) -0.1168(4) 0.0438(18) Uani 1 1 d . . .
H81A H 0.1171 0.1630 -0.1163 0.053 Uiso 1 1 calc R . .
C82 C 0.1211(4) 0.2330(3) -0.1127(4) 0.0461(19) Uani 1 1 d . . .
H82A H 0.0677 0.2376 -0.1105 0.055 Uiso 1 1 calc R . .
C83 C 0.1689(5) 0.2699(3) -0.1120(4) 0.0481(19) Uani 1 1 d . . .
H83A H 0.1486 0.2999 -0.1077 0.058 Uiso 1 1 calc R . .
C84 C 0.2477(4) 0.2639(2) -0.1174(4) 0.0352(15) Uani 1 1 d . . .
H84A H 0.2805 0.2897 -0.1183 0.042 Uiso 1 1 calc R . .
C85 C 0.3061(4) 0.4241(2) 0.1441(4) 0.0324(14) Uani 1 1 d . . .
C86 C 0.2689(4) 0.4625(2) 0.1166(4) 0.0354(15) Uani 1 1 d . . .
H86A H 0.2527 0.4628 0.0690 0.042 Uiso 1 1 calc R . .
C87 C 0.2555(4) 0.5003(2) 0.1591(4) 0.0436(18) Uani 1 1 d . . .
H87A H 0.2290 0.5260 0.1403 0.052 Uiso 1 1 calc R . .
C88 C 0.2800(4) 0.5011(2) 0.2281(4) 0.0404(16) Uani 1 1 d . . .
H88A H 0.2703 0.5270 0.2566 0.048 Uiso 1 1 calc R . .
C89 C 0.3192(4) 0.4636(2) 0.2553(4) 0.0411(17) Uani 1 1 d . . .
H89A H 0.3365 0.4639 0.3027 0.049 Uiso 1 1 calc R . .
C90 C 0.3329(4) 0.4260(2) 0.2135(4) 0.0360(15) Uani 1 1 d . . .
H90A H 0.3611 0.4009 0.2322 0.043 Uiso 1 1 calc R . .
C91 C 0.3360(4) 0.3944(2) 0.0058(4) 0.0326(14) Uani 1 1 d . . .
C92 C 0.3003(4) 0.3747(2) -0.0520(4) 0.0390(16) Uani 1 1 d . . .
H92A H 0.2658 0.3502 -0.0453 0.047 Uiso 1 1 calc R . .
C93 C 0.3142(5) 0.3904(3) -0.1204(4) 0.0487(19) Uani 1 1 d . . .
H93A H 0.2889 0.3769 -0.1596 0.058 Uiso 1 1 calc R . .
C94 C 0.3651(5) 0.4255(3) -0.1291(4) 0.050(2) Uani 1 1 d . . .
H94A H 0.3762 0.4357 -0.1750 0.060 Uiso 1 1 calc R . .
C95 C 0.4002(5) 0.4461(3) -0.0724(4) 0.0485(19) Uani 1 1 d . . .
H95A H 0.4340 0.4709 -0.0792 0.058 Uiso 1 1 calc R . .
C96 C 0.3861(4) 0.4306(2) -0.0057(4) 0.0392(16) Uani 1 1 d . . .
H96A H 0.4110 0.4447 0.0331 0.047 Uiso 1 1 calc R . .
C97 C 0.3165(3) 0.0845(2) 0.0003(3) 0.0263(12) Uani 1 1 d . . .
C98 C 0.2810(4) 0.0463(2) 0.0290(4) 0.0350(15) Uani 1 1 d . . .
H98A H 0.2657 0.0470 0.0764 0.042 Uiso 1 1 calc R . .
C99 C 0.2678(4) 0.0076(2) -0.0111(4) 0.0384(16) Uani 1 1 d . . .
H99A H 0.2437 -0.0182 0.0091 0.046 Uiso 1 1 calc R . .
C100 C 0.2894(4) 0.0060(2) -0.0805(4) 0.0395(16) Uani 1 1 d . . .
H10A H 0.2785 -0.0203 -0.1082 0.047 Uiso 1 1 calc R . .
C101 C 0.3269(4) 0.0430(2) -0.1090(4) 0.0378(16) Uani 1 1 d . . .
H10B H 0.3431 0.0420 -0.1561 0.045 Uiso 1 1 calc R . .
C102 C 0.3411(4) 0.0820(2) -0.0684(3) 0.0315(14) Uani 1 1 d . . .
H10C H 0.3677 0.1071 -0.0880 0.038 Uiso 1 1 calc R . .
C103 C 0.3432(4) 0.11759(19) 0.1370(3) 0.0264(12) Uani 1 1 d . . .
C104 C 0.2996(4) 0.1328(2) 0.1924(3) 0.0347(15) Uani 1 1 d . . .
H10D H 0.2594 0.1538 0.1838 0.042 Uiso 1 1 calc R . .
C105 C 0.3143(4) 0.1175(2) 0.2603(3) 0.0375(16) Uani 1 1 d . . .
H10E H 0.2843 0.1282 0.2978 0.045 Uiso 1 1 calc R . .
C106 C 0.3721(4) 0.0870(2) 0.2730(4) 0.0393(17) Uani 1 1 d . . .
H10F H 0.3818 0.0766 0.3194 0.047 Uiso 1 1 calc R . .
C107 C 0.4163(4) 0.0712(2) 0.2195(4) 0.0379(16) Uani 1 1 d . . .
H10G H 0.4558 0.0498 0.2286 0.045 Uiso 1 1 calc R . .
C108 C 0.4021(4) 0.0872(2) 0.1511(3) 0.0327(14) Uani 1 1 d . . .
H10H H 0.4333 0.0771 0.1141 0.039 Uiso 1 1 calc R . .
C1S C 0.4333(7) 0.5107(7) 0.510(2) 0.27(2) Uani 1 1 d . . .
C2S C 0.4315(9) 0.5215(5) 0.4260(18) 0.25(2) Uani 1 1 d . . .
C3S C 0.5007(9) 0.5129(4) 0.4350(7) 0.093(4) Uani 1 1 d . . .
F4A F 0.8951(8) 0.0854(4) 0.1787(7) 0.085(3) Uani 0.50 1 d PU A 2
F2A F 0.8874(8) 0.1464(5) 0.1080(7) 0.077(3) Uani 0.50 1 d PU A 2
F1A F 0.8037(7) 0.1354(5) 0.1935(7) 0.079(3) Uani 0.50 1 d PU A 2
C4S C 0.7165(18) -0.0245(9) -0.6286(14) 0.112(10) Uani 0.50 1 d P B 2
C5S C 0.6995(18) 0.0178(16) -0.5640(12) 0.19(2) Uani 0.50 1 d P B 2
Cl2S Cl 0.6544(5) 0.03914(17) -0.5457(3) 0.098(3) Uani 0.50 1 d P B 2
Cl1S Cl 0.6871(6) -0.0003(2) -0.7100(3) 0.132(4) Uani 0.50 1 d P B 2
Cl3S Cl 0.5437(4) 0.0189(2) -0.3854(5) 0.108(2) Uani 0.50 1 d P C 2
C6S C 0.498(3) -0.0083(9) -0.463(7) 0.52(8) Uani 0.50 1 d P . 2
F5 F 0.7944(5) 0.3997(3) 1.0358(4) 0.134(3) Uani 1 1 d . . .
F6 F 0.8682(5) 0.3446(4) 1.0214(4) 0.135(3) Uani 1 1 d . . .
F7 F 0.8076(6) 0.3685(4) 0.9301(4) 0.156(4) Uani 1 1 d . . .
F8 F 0.9192(11) 0.3946(7) 0.9989(9) 0.130(6) Uani 0.50 1 d PU . .
F8A F 0.8761(12) 0.4168(6) 0.9529(8) 0.132(6) Uani 0.50 1 d PU . .

loop_
_atom_site_aniso_label
_atom_site_aniso_U_11
_atom_site_aniso_U_22
_atom_site_aniso_U_33
_atom_site_aniso_U_23
_atom_site_aniso_U_13
_atom_site_aniso_U_12
Hg1 0.03361(13) 0.02274(11) 0.02132(12) -0.00066(8) 0.00136(9) 0.00280(9)
Hg2 0.03602(14) 0.02290(11) 0.02243(12) 0.00041(8) 0.00390(9) -0.00138(9)
Pd1 0.0242(2) 0.0206(2) 0.0223(2) -0.00033(16) 0.00379(17) -0.00051(17)
Pd2 0.0224(2) 0.0214(2) 0.0209(2) -0.00060(16) 0.00096(16) 0.00002(16)
P1 0.0248(7) 0.0213(7) 0.0227(7) -0.0021(6) 0.0050(6) -0.0003(6)
P2 0.0242(7) 0.0238(7) 0.0228(7) -0.0003(6) 0.0030(6) 0.0044(6)
P3 0.0259(8) 0.0259(7) 0.0239(8) 0.0005(6) 0.0025(6) -0.0067(6)
P4 0.0239(8) 0.0244(7) 0.0218(7) -0.0010(6) 0.0002(6) 0.0006(6)
P5 0.0304(8) 0.0214(7) 0.0276(8) 0.0001(6) 0.0048(6) 0.0028(6)
P6 0.0265(8) 0.0204(7) 0.0261(8) -0.0026(6) 0.0026(6) -0.0019(6)
N1 0.027(3) 0.024(2) 0.017(2) 0.0046(18) 0.0034(19) -0.006(2)
N2 0.023(2) 0.021(2) 0.027(3) 0.0012(19) 0.0004(19) 0.0008(19)
N3 0.028(3) 0.022(2) 0.026(3) 0.0076(19) 0.007(2) -0.002(2)
N4 0.031(3) 0.026(2) 0.019(2) 0.0055(19) 0.003(2) -0.001(2)
N5 0.033(3) 0.027(3) 0.026(3) -0.003(2) 0.004(2) 0.002(2)
N6 0.028(3) 0.023(2) 0.029(3) -0.001(2) 0.007(2) -0.002(2)
B1 0.043(5) 0.038(4) 0.044(5) 0.007(4) -0.007(4) -0.010(4)
B2 0.088(9) 0.049(6) 0.093(10) -0.019(6) 0.038(8) -0.021(6)
F1 0.099(7) 0.114(7) 0.069(6) 0.006(6) -0.008(6) -0.012(6)
F2 0.094(7) 0.051(5) 0.078(6) -0.008(5) -0.036(6) 0.012(5)
F3 0.079(4) 0.070(3) 0.066(3) -0.001(3) -0.017(3) -0.038(3)
F4 0.074(6) 0.096(7) 0.080(6) -0.027(6) -0.009(5) 0.004(5)
C1 0.026(3) 0.018(3) 0.022(3) 0.000(2) 0.001(2) -0.003(2)
C2 0.032(3) 0.028(3) 0.023(3) 0.001(2) 0.011(2) -0.003(3)
C3 0.039(4) 0.034(3) 0.023(3) 0.002(3) 0.005(3) -0.005(3)
C4 0.030(3) 0.024(3) 0.027(3) 0.000(2) 0.004(2) -0.005(2)
C5 0.029(3) 0.023(3) 0.024(3) -0.002(2) -0.001(2) -0.002(2)
C6 0.026(3) 0.025(3) 0.026(3) -0.002(2) 0.003(2) 0.000(2)
C7 0.038(4) 0.032(3) 0.026(3) 0.007(3) 0.000(3) 0.007(3)
C8 0.043(4) 0.040(4) 0.029(3) 0.003(3) 0.000(3) 0.020(3)
C9 0.040(4) 0.042(4) 0.031(3) -0.001(3) 0.004(3) 0.022(3)
C10 0.024(3) 0.032(3) 0.024(3) 0.001(2) 0.000(2) 0.003(2)
C11 0.048(4) 0.028(3) 0.031(3) 0.005(3) 0.005(3) -0.001(3)
C12 0.048(4) 0.029(3) 0.032(3) 0.007(3) -0.005(3) 0.010(3)
C13 0.027(3) 0.027(3) 0.026(3) 0.002(2) 0.006(2) -0.004(2)
C14 0.037(4) 0.045(4) 0.034(4) 0.003(3) 0.001(3) -0.020(3)
C15 0.047(4) 0.036(4) 0.036(4) 0.010(3) 0.006(3) -0.020(3)
C16 0.034(4) 0.033(3) 0.034(4) 0.007(3) 0.004(3) -0.007(3)
C17 0.026(3) 0.028(3) 0.026(3) 0.001(2) 0.002(2) 0.005(2)
C18 0.021(3) 0.022(3) 0.030(3) 0.004(2) 0.004(2) 0.002(2)
C19 0.030(3) 0.033(3) 0.022(3) 0.004(2) 0.001(2) 0.003(3)
C20 0.035(3) 0.037(3) 0.021(3) 0.005(3) 0.000(2) 0.002(3)
C21 0.037(4) 0.035(3) 0.023(3) -0.004(3) -0.001(3) 0.004(3)
C22 0.027(3) 0.025(3) 0.027(3) 0.004(2) 0.002(2) 0.005(2)
C23 0.044(4) 0.037(4) 0.039(4) 0.014(3) 0.009(3) -0.010(3)
C24 0.041(4) 0.043(4) 0.026(3) 0.013(3) 0.006(3) 0.000(3)
C25 0.029(3) 0.030(3) 0.027(3) 0.003(2) 0.004(2) -0.001(3)
C26 0.037(4) 0.029(3) 0.044(4) 0.005(3) 0.005(3) 0.009(3)
C27 0.030(3) 0.042(4) 0.037(4) 0.004(3) 0.004(3) 0.013(3)
C28 0.028(3) 0.041(4) 0.024(3) 0.003(3) 0.002(2) 0.005(3)
C29 0.024(3) 0.033(3) 0.026(3) -0.002(2) 0.003(2) 0.001(2)
C30 0.020(3) 0.034(3) 0.026(3) 0.003(2) 0.004(2) 0.000(2)
C31 0.023(3) 0.044(4) 0.028(3) 0.002(3) 0.003(2) -0.004(3)
C32 0.027(3) 0.041(4) 0.044(4) 0.001(3) 0.001(3) -0.011(3)
C33 0.033(4) 0.034(3) 0.036(4) 0.001(3) -0.001(3) -0.009(3)
C34 0.024(3) 0.029(3) 0.028(3) -0.003(2) 0.000(2) -0.003(2)
C35 0.023(3) 0.058(5) 0.034(4) -0.003(3) 0.001(3) 0.009(3)
C36 0.026(3) 0.048(4) 0.041(4) 0.001(3) 0.000(3) -0.001(3)
C37 0.031(3) 0.020(3) 0.023(3) 0.001(2) 0.001(2) 0.007(2)
C38 0.032(3) 0.031(3) 0.029(3) -0.004(3) 0.003(3) -0.001(3)
C39 0.033(4) 0.038(4) 0.043(4) -0.011(3) -0.005(3) -0.005(3)
C40 0.057(5) 0.034(4) 0.035(4) -0.009(3) -0.008(3) 0.003(3)
C41 0.049(4) 0.038(4) 0.032(4) -0.007(3) 0.007(3) 0.003(3)
C42 0.033(3) 0.032(3) 0.032(3) -0.005(3) 0.007(3) -0.005(3)
C43 0.026(3) 0.028(3) 0.018(3) -0.007(2) 0.006(2) -0.002(2)
C44 0.027(3) 0.041(4) 0.029(3) 0.004(3) 0.004(3) 0.001(3)
C45 0.033(4) 0.051(4) 0.038(4) 0.006(3) 0.005(3) 0.004(3)
C46 0.025(3) 0.074(6) 0.042(4) -0.001(4) 0.010(3) -0.008(4)
C47 0.037(4) 0.053(5) 0.047(4) -0.013(4) 0.011(3) -0.018(4)
C48 0.035(4) 0.033(3) 0.037(4) -0.004(3) 0.001(3) -0.009(3)
C49 0.019(3) 0.031(3) 0.025(3) -0.005(2) 0.002(2) 0.004(2)
C50 0.033(4) 0.041(4) 0.030(3) -0.012(3) 0.001(3) 0.007(3)
C51 0.024(3) 0.050(4) 0.047(4) -0.020(3) 0.006(3) -0.005(3)
C52 0.040(4) 0.036(4) 0.049(4) -0.017(3) 0.020(3) -0.012(3)
C53 0.040(4) 0.031(3) 0.052(4) -0.008(3) 0.022(3) -0.007(3)
C54 0.025(3) 0.030(3) 0.040(4) 0.002(3) 0.011(3) 0.003(3)
C55 0.023(3) 0.029(3) 0.026(3) -0.001(2) -0.001(2) 0.005(2)
C56 0.033(3) 0.025(3) 0.033(3) -0.003(3) 0.007(3) -0.002(3)
C57 0.036(4) 0.041(4) 0.038(4) -0.008(3) 0.010(3) 0.006(3)
C58 0.047(4) 0.028(3) 0.041(4) -0.009(3) 0.005(3) 0.009(3)
C59 0.051(4) 0.023(3) 0.048(4) -0.002(3) 0.004(3) -0.001(3)
C60 0.034(4) 0.030(3) 0.040(4) -0.003(3) 0.005(3) 0.007(3)
C61 0.033(3) 0.029(3) 0.028(3) -0.004(3) 0.007(3) -0.009(3)
C62 0.044(4) 0.033(4) 0.044(4) 0.003(3) 0.005(3) -0.008(3)
C63 0.068(6) 0.029(4) 0.049(5) -0.004(3) 0.009(4) -0.001(4)
C64 0.065(5) 0.039(4) 0.045(4) -0.013(3) 0.000(4) -0.010(4)
C65 0.054(5) 0.048(5) 0.053(5) -0.017(4) -0.009(4) -0.009(4)
C66 0.044(4) 0.035(4) 0.039(4) -0.009(3) -0.001(3) -0.001(3)
C67 0.027(3) 0.029(3) 0.022(3) -0.005(2) -0.005(2) -0.002(2)
C68 0.027(3) 0.036(3) 0.033(3) 0.000(3) -0.004(3) -0.007(3)
C69 0.034(4) 0.038(4) 0.044(4) 0.002(3) -0.010(3) -0.005(3)
C70 0.039(4) 0.041(4) 0.045(4) -0.015(3) -0.010(3) 0.006(3)
C71 0.024(3) 0.058(5) 0.040(4) -0.016(3) 0.002(3) 0.002(3)
C72 0.033(3) 0.043(4) 0.027(3) -0.003(3) 0.006(3) -0.003(3)
C73 0.026(3) 0.025(3) 0.022(3) 0.003(2) 0.004(2) -0.001(2)
C74 0.030(3) 0.035(3) 0.030(3) -0.004(3) 0.006(3) 0.001(3)
C75 0.039(4) 0.039(4) 0.033(4) -0.006(3) 0.007(3) 0.006(3)
C76 0.058(5) 0.043(4) 0.039(4) -0.015(3) 0.005(4) 0.009(4)
C77 0.056(5) 0.058(5) 0.037(4) -0.017(4) -0.012(4) 0.010(4)
C78 0.048(4) 0.039(4) 0.033(4) -0.008(3) -0.009(3) 0.011(3)
C79 0.023(3) 0.036(3) 0.026(3) -0.002(3) 0.002(2) -0.002(2)
C80 0.032(3) 0.040(4) 0.037(4) 0.004(3) -0.004(3) -0.002(3)
C81 0.030(4) 0.062(5) 0.039(4) 0.009(4) -0.006(3) -0.006(3)
C82 0.024(3) 0.077(6) 0.036(4) 0.003(4) 0.000(3) 0.009(4)
C83 0.041(4) 0.054(5) 0.049(5) -0.007(4) 0.002(3) 0.011(4)
C84 0.033(4) 0.035(3) 0.038(4) -0.003(3) 0.000(3) 0.008(3)
C85 0.032(3) 0.023(3) 0.042(4) 0.002(3) 0.010(3) 0.002(3)
C86 0.046(4) 0.024(3) 0.037(4) 0.005(3) 0.009(3) 0.005(3)
C87 0.040(4) 0.031(4) 0.061(5) 0.000(3) 0.013(4) 0.004(3)
C88 0.047(4) 0.030(3) 0.044(4) -0.007(3) 0.011(3) 0.000(3)
C89 0.052(4) 0.033(4) 0.039(4) -0.001(3) 0.011(3) -0.002(3)
C90 0.047(4) 0.024(3) 0.037(4) -0.003(3) 0.009(3) 0.006(3)
C91 0.037(4) 0.022(3) 0.039(4) 0.002(3) 0.006(3) 0.004(3)
C92 0.055(5) 0.025(3) 0.036(4) 0.001(3) 0.001(3) 0.002(3)
C93 0.071(6) 0.044(4) 0.032(4) 0.000(3) 0.004(4) 0.006(4)
C94 0.060(5) 0.047(4) 0.044(4) 0.012(4) 0.018(4) 0.015(4)
C95 0.057(5) 0.039(4) 0.050(5) 0.009(3) 0.005(4) -0.001(4)
C96 0.044(4) 0.034(4) 0.040(4) 0.006(3) 0.004(3) 0.007(3)
C97 0.027(3) 0.025(3) 0.026(3) -0.001(2) -0.001(2) -0.002(2)
C98 0.036(4) 0.031(3) 0.038(4) -0.002(3) -0.001(3) -0.002(3)
C99 0.043(4) 0.023(3) 0.049(4) -0.001(3) 0.000(3) -0.003(3)
C100 0.041(4) 0.025(3) 0.052(4) -0.014(3) -0.008(3) 0.003(3)
C101 0.042(4) 0.039(4) 0.033(4) -0.011(3) 0.000(3) 0.007(3)
C102 0.037(4) 0.025(3) 0.032(3) -0.005(3) 0.002(3) -0.007(3)
C103 0.035(3) 0.018(3) 0.026(3) 0.003(2) -0.002(2) -0.006(2)
C104 0.044(4) 0.029(3) 0.031(3) 0.001(3) 0.007(3) 0.000(3)
C105 0.056(4) 0.032(3) 0.025(3) -0.002(3) 0.007(3) -0.013(3)
C106 0.055(5) 0.033(4) 0.029(3) 0.004(3) -0.003(3) -0.021(3)
C107 0.043(4) 0.026(3) 0.044(4) 0.005(3) -0.006(3) -0.007(3)
C108 0.035(4) 0.034(3) 0.029(3) -0.008(3) 0.001(3) -0.004(3)
C1S 0.028(6) 0.129(15) 0.66(6) -0.27(3) -0.034(16) 0.018(8)
C2S 0.082(11) 0.061(8) 0.60(5) -0.16(2) 0.18(2) -0.048(8)
C3S 0.117(11) 0.055(6) 0.108(10) -0.033(6) 0.028(8) -0.028(7)
F4A 0.097(7) 0.081(6) 0.076(6) 0.001(5) -0.033(6) 0.026(6)
F2A 0.096(7) 0.076(6) 0.060(6) -0.004(5) -0.011(6) -0.038(6)
F1A 0.077(6) 0.081(6) 0.080(6) -0.030(5) -0.005(5) 0.005(5)
C4S 0.17(3) 0.077(16) 0.091(18) 0.044(14) -0.010(17) 0.057(17)
C5S 0.14(3) 0.38(5) 0.047(15) 0.11(3) -0.071(16) -0.23(3)
Cl2S 0.199(8) 0.038(2) 0.053(3) -0.005(2) -0.070(4) 0.024(3)
Cl1S 0.292(11) 0.068(3) 0.036(3) -0.004(2) -0.011(4) 0.087(5)
Cl3S 0.077(4) 0.055(3) 0.194(8) 0.017(4) 0.025(4) 0.036(3)
C6S 0.23(5) 0.015(16) 1.3(3) 0.16(5) 0.23(9) 0.00(2)
F5 0.120(6) 0.201(9) 0.082(5) 0.014(5) 0.051(4) 0.071(6)
F6 0.131(7) 0.193(10) 0.080(5) -0.021(6) 0.001(5) 0.055(7)
F7 0.225(11) 0.183(10) 0.059(5) 0.015(5) -0.023(6) 0.029(8)
F8 0.147(14) 0.147(13) 0.097(10) -0.001(9) 0.036(9) -0.035(11)
F8A 0.186(14) 0.144(12) 0.068(9) 0.012(8) 0.046(9) -0.083(11)

loop_
_atom_type_symbol
_atom_type_description
_atom_type_scat_dispersion_real
_atom_type_scat_dispersion_imag
_atom_type_scat_source
C C 0.0033 0.0016 'International Tables Vol C Tables 4.2.6.8 and 6.1.1.4'
H H 0.0000 0.0000 'International Tables Vol C Tables 4.2.6.8 and 6.1.1.4'
B B 0.0013 0.0007 'International Tables Vol C Tables 4.2.6.8 and 6.1.1.4'
F F 0.0171 0.0103 'International Tables Vol C Tables 4.2.6.8 and 6.1.1.4'
P P 0.1023 0.0942 'International Tables Vol C Tables 4.2.6.8 and 6.1.1.4'
Pd Pd -0.9988 1.0072 'International Tables Vol C Tables 4.2.6.8 and 6.1.1.4'
Hg Hg -2.3894 9.2266 'International Tables Vol C Tables 4.2.6.8 and 6.1.1.4'
N N 0.0061 0.0033 'International Tables Vol C Tables 4.2.6.8 and 6.1.1.4'
Cl Cl 0.1484 0.1585 'International Tables Vol C Tables 4.2.6.8 and 6.1.1.4'

loop_
_geom_angle_atom_site_label_1
_geom_angle_atom_site_label_2
_geom_angle_atom_site_label_3
_geom_angle
_geom_angle_site_symmetry_1
_geom_angle_site_symmetry_3
_geom_angle_publ_flag
N1 Hg1 N2 68.95(17) . . ?
N1 Hg1 Hg2 150.79(11) . . ?
N2 Hg1 Hg2 128.37(11) . . ?
N1 Hg1 Pd2 147.20(12) . . ?
N2 Hg1 Pd2 86.48(11) . . ?
Hg2 Hg1 Pd2 61.975(13) . . ?
N1 Hg1 Pd1 91.66(12) . . ?
N2 Hg1 Pd1 142.13(11) . . ?
Hg2 Hg1 Pd1 60.124(12) . . ?
Pd2 Hg1 Pd1 120.512(15) . . ?
N4 Hg2 N3 68.51(17) . . ?
N4 Hg2 Hg1 148.48(12) . . ?
N3 Hg2 Hg1 125.34(12) . . ?
N4 Hg2 Pd1 148.79(12) . . ?
N3 Hg2 Pd1 86.34(12) . . ?
Hg1 Hg2 Pd1 61.842(13) . . ?
N4 Hg2 Pd2 90.93(12) . . ?
N3 Hg2 Pd2 139.82(11) . . ?
Hg1 Hg2 Pd2 59.957(12) . . ?
Pd1 Hg2 Pd2 120.222(15) . . ?
P1 Pd1 P5 109.58(6) . . ?
P1 Pd1 P3 120.67(6) . . ?
P5 Pd1 P3 111.57(6) . . ?
P1 Pd1 Hg2 136.06(4) . . ?
P5 Pd1 Hg2 88.57(4) . . ?
P3 Pd1 Hg2 85.54(4) . . ?
P1 Pd1 Hg1 81.38(4) . . ?
P5 Pd1 Hg1 131.45(4) . . ?
P3 Pd1 Hg1 100.64(4) . . ?
Hg2 Pd1 Hg1 58.035(11) . . ?
P4 Pd2 P2 119.33(6) . . ?
P4 Pd2 P6 109.45(6) . . ?
P2 Pd2 P6 113.85(6) . . ?
P4 Pd2 Hg1 137.51(4) . . ?
P2 Pd2 Hg1 85.39(4) . . ?
P6 Pd2 Hg1 87.13(4) . . ?
P4 Pd2 Hg2 81.68(4) . . ?
P2 Pd2 Hg2 103.19(4) . . ?
P6 Pd2 Hg2 126.49(4) . . ?
Hg1 Pd2 Hg2 58.068(11) . . ?
C43 P1 C37 103.7(3) . . ?
C43 P1 C1 101.2(3) . . ?
C37 P1 C1 98.8(3) . . ?
C43 P1 Pd1 115.5(2) . . ?
C37 P1 Pd1 115.6(2) . . ?
C1 P1 Pd1 119.27(19) . . ?
C49 P2 C55 101.2(3) . . ?
C49 P2 C10 102.1(3) . . ?
C55 P2 C10 101.4(3) . . ?
C49 P2 Pd2 120.5(2) . . ?
C55 P2 Pd2 116.1(2) . . ?
C10 P2 Pd2 113.1(2) . . ?
C67 P3 C61 102.0(3) . . ?
C67 P3 C13 101.7(3) . . ?
C61 P3 C13 101.6(3) . . ?
C67 P3 Pd1 118.4(2) . . ?
C61 P3 Pd1 117.7(2) . . ?
C13 P3 Pd1 113.0(2) . . ?
C79 P4 C73 103.2(3) . . ?
C79 P4 C22 102.1(3) . . ?
C73 P4 C22 100.4(3) . . ?
C79 P4 Pd2 113.4(2) . . ?
C73 P4 Pd2 117.3(2) . . ?
C22 P4 Pd2 118.2(2) . . ?
C91 P5 C85 101.3(3) . . ?
C91 P5 C25 100.7(3) . . ?
C85 P5 C25 103.3(3) . . ?
C91 P5 Pd1 120.0(2) . . ?
C85 P5 Pd1 115.3(2) . . ?
C25 P5 Pd1 113.9(2) . . ?
C97 P6 C103 100.0(3) . . ?
C97 P6 C34 102.9(3) . . ?
C103 P6 C34 99.9(3) . . ?
C97 P6 Pd2 114.4(2) . . ?
C103 P6 Pd2 121.0(2) . . ?
C34 P6 Pd2 115.8(2) . . ?
C1 N1 C5 120.5(5) . . ?
C1 N1 Hg1 120.4(4) . . ?
C5 N1 Hg1 118.9(4) . . ?
C10 N2 C6 120.3(5) . . ?
C10 N2 Hg1 124.0(4) . . ?
C6 N2 Hg1 115.7(4) . . ?
C13 N3 C17 120.9(5) . . ?
C13 N3 Hg2 123.8(4) . . ?
C17 N3 Hg2 115.3(4) . . ?
C22 N4 C18 120.7(5) . . ?
C22 N4 Hg2 120.0(4) . . ?
C18 N4 Hg2 119.1(4) . . ?
C25 N5 C29 117.2(5) . . ?
C34 N6 C30 117.5(5) . . ?
F1 B1 F2A 138.2(11) . . ?
F1 B1 F4A 60.1(10) . . ?
F2A B1 F4A 112.2(11) . . ?
F1 B1 F2 117.7(13) . . ?
F2A B1 F2 37.4(7) . . ?
F4A B1 F2 137.5(11) . . ?
F1 B1 F3 110.1(9) . . ?
F2A B1 F3 109.9(8) . . ?
F4A B1 F3 114.2(9) . . ?
F2 B1 F3 106.1(8) . . ?
F1 B1 F4 110.4(11) . . ?
F2A B1 F4 65.0(10) . . ?
F4A B1 F4 52.5(8) . . ?
F2 B1 F4 101.3(10) . . ?
F3 B1 F4 110.7(9) . . ?
F1 B1 F1A 47.1(9) . . ?
F2A B1 F1A 105.2(10) . . ?
F4A B1 F1A 102.2(10) . . ?
F2 B1 F1A 72.8(10) . . ?
F3 B1 F1A 112.8(8) . . ?
F4 B1 F1A 136.0(9) . . ?
F8A B2 F7 95.5(14) . . ?
F8A B2 F5 117.2(13) . . ?
F7 B2 F5 115.9(13) . . ?
F8A B2 F8 58.6(12) . . ?
F7 B2 F8 129.1(13) . . ?
F5 B2 F8 114.9(14) . . ?
F8A B2 F6 130.8(17) . . ?
F7 B2 F6 101.1(9) . . ?
F5 B2 F6 96.3(10) . . ?
F8 B2 F6 75.4(13) . . ?
F1A F1 B1 76.0(12) . . ?
F1A F1 F4A 129.7(17) . . ?
B1 F1 F4A 62.9(10) . . ?
F2A F2 B1 71.8(14) . . ?
F2A F2 F1A 120.9(18) . . ?
B1 F2 F1A 57.1(8) . . ?
F4A F4 B1 60.8(9) . . ?
F4A F4 F2A 110.7(12) . . ?
B1 F4 F2A 55.3(7) . . ?
N1 C1 C2 120.3(5) . . ?
N1 C1 P1 115.3(4) . . ?
C2 C1 P1 124.2(4) . . ?
C3 C2 C1 119.8(6) . . ?
C2 C3 C4 119.8(6) . . ?
C5 C4 C3 117.3(6) . . ?
C5 C4 C11 119.3(6) . . ?
C3 C4 C11 123.4(6) . . ?
N1 C5 C4 122.1(5) . . ?
N1 C5 C6 117.8(5) . . ?
C4 C5 C6 120.0(5) . . ?
N2 C6 C7 122.5(5) . . ?
N2 C6 C5 117.8(5) . . ?
C7 C6 C5 119.7(5) . . ?
C6 C7 C8 116.9(6) . . ?
C6 C7 C12 118.8(6) . . ?
C8 C7 C12 124.3(6) . . ?
C9 C8 C7 120.4(6) . . ?
C8 C9 C10 119.7(6) . . ?
N2 C10 C9 120.1(5) . . ?
N2 C10 P2 113.7(4) . . ?
C9 C10 P2 126.2(5) . . ?
C12 C11 C4 120.6(6) . . ?
C11 C12 C7 121.5(6) . . ?
N3 C13 C14 120.0(6) . . ?
N3 C13 P3 114.0(4) . . ?
C14 C13 P3 126.0(5) . . ?
C15 C14 C13 120.1(6) . . ?
C14 C15 C16 119.5(6) . . ?
C17 C16 C15 116.3(6) . . ?
C17 C16 C23 119.5(6) . . ?
C15 C16 C23 124.2(6) . . ?
N3 C17 C16 123.1(6) . . ?
N3 C17 C18 118.3(5) . . ?
C16 C17 C18 118.6(5) . . ?
N4 C18 C19 122.5(6) . . ?
N4 C18 C17 117.7(5) . . ?
C19 C18 C17 119.7(5) . . ?
C20 C19 C18 116.6(6) . . ?
C20 C19 C24 123.7(6) . . ?
C18 C19 C24 119.7(6) . . ?
C21 C20 C19 120.3(6) . . ?
C20 C21 C22 120.0(6) . . ?
N4 C22 C21 119.6(6) . . ?
N4 C22 P4 115.9(4) . . ?
C21 C22 P4 124.4(5) . . ?
C24 C23 C16 122.0(6) . . ?
C23 C24 C19 120.3(6) . . ?
N5 C25 C26 123.4(6) . . ?
N5 C25 P5 112.4(5) . . ?
C26 C25 P5 124.2(5) . . ?
C27 C26 C25 119.1(6) . . ?
C26 C27 C28 120.1(6) . . ?
C27 C28 C29 116.5(6) . . ?
C27 C28 C35 123.1(6) . . ?
C29 C28 C35 120.4(6) . . ?
N5 C29 C28 123.7(6) . . ?
N5 C29 C30 117.6(5) . . ?
C28 C29 C30 118.7(6) . . ?
N6 C30 C31 123.1(6) . . ?
N6 C30 C29 118.0(5) . . ?
C31 C30 C29 118.9(6) . . ?
C32 C31 C30 117.0(6) . . ?
C32 C31 C36 123.1(6) . . ?
C30 C31 C36 119.8(6) . . ?
C33 C32 C31 120.0(6) . . ?
C32 C33 C34 120.1(6) . . ?
N6 C34 C33 122.2(6) . . ?
N6 C34 P6 112.5(4) . . ?
C33 C34 P6 125.3(5) . . ?
C36 C35 C28 120.8(6) . . ?
C35 C36 C31 121.3(6) . . ?
C38 C37 C42 118.3(6) . . ?
C38 C37 P1 117.8(4) . . ?
C42 C37 P1 123.8(5) . . ?
C39 C38 C37 120.8(6) . . ?
C38 C39 C40 120.2(6) . . ?
C41 C40 C39 119.7(6) . . ?
C42 C41 C40 119.6(6) . . ?
C41 C42 C37 121.5(6) . . ?
C48 C43 C44 118.9(6) . . ?
C48 C43 P1 122.1(5) . . ?
C44 C43 P1 118.6(5) . . ?
C45 C44 C43 120.4(6) . . ?
C44 C45 C46 119.7(7) . . ?
C47 C46 C45 120.3(7) . . ?
C46 C47 C48 120.4(7) . . ?
C43 C48 C47 120.4(7) . . ?
C50 C49 C54 119.9(6) . . ?
C50 C49 P2 122.4(5) . . ?
C54 C49 P2 117.5(4) . . ?
C49 C50 C51 118.7(7) . . ?
C52 C51 C50 121.3(7) . . ?
C53 C52 C51 119.4(6) . . ?
C52 C53 C54 120.7(7) . . ?
C53 C54 C49 120.0(6) . . ?
C56 C55 C60 118.7(6) . . ?
C56 C55 P2 122.4(5) . . ?
C60 C55 P2 118.6(5) . . ?
C55 C56 C57 120.7(6) . . ?
C58 C57 C56 120.2(6) . . ?
C57 C58 C59 119.6(6) . . ?
C60 C59 C58 120.0(7) . . ?
C59 C60 C55 120.7(6) . . ?
C66 C61 C62 119.2(6) . . ?
C66 C61 P3 122.4(5) . . ?
C62 C61 P3 118.3(5) . . ?
C63 C62 C61 120.0(7) . . ?
C64 C63 C62 120.8(8) . . ?
C63 C64 C65 119.9(7) . . ?
C64 C65 C66 120.4(8) . . ?
C61 C66 C65 119.7(7) . . ?
C72 C67 C68 118.7(6) . . ?
C72 C67 P3 123.6(5) . . ?
C68 C67 P3 117.6(5) . . ?
C69 C68 C67 121.2(6) . . ?
C70 C69 C68 119.8(7) . . ?
C69 C70 C71 119.6(7) . . ?
C70 C71 C72 120.7(7) . . ?
C67 C72 C71 120.0(7) . . ?
C78 C73 C74 118.7(6) . . ?
C78 C73 P4 123.1(5) . . ?
C74 C73 P4 118.1(5) . . ?
C73 C74 C75 121.2(6) . . ?
C76 C75 C74 119.4(7) . . ?
C75 C76 C77 120.1(7) . . ?
C76 C77 C78 120.5(7) . . ?
C73 C78 C77 120.1(7) . . ?
C84 C79 C80 119.1(6) . . ?
C84 C79 P4 120.9(5) . . ?
C80 C79 P4 119.6(5) . . ?
C81 C80 C79 121.2(7) . . ?
C80 C81 C82 119.2(7) . . ?
C83 C82 C81 120.3(7) . . ?
C82 C83 C84 120.6(7) . . ?
C79 C84 C83 119.6(7) . . ?
C86 C85 C90 118.1(6) . . ?
C86 C85 P5 123.8(5) . . ?
C90 C85 P5 118.0(5) . . ?
C87 C86 C85 120.1(7) . . ?
C88 C87 C86 121.1(7) . . ?
C87 C88 C89 119.4(7) . . ?
C90 C89 C88 119.9(7) . . ?
C89 C90 C85 121.3(7) . . ?
C92 C91 C96 117.8(6) . . ?
C92 C91 P5 121.4(5) . . ?
C96 C91 P5 120.6(5) . . ?
C91 C92 C93 121.5(7) . . ?
C94 C93 C92 118.5(8) . . ?
C93 C94 C95 121.0(7) . . ?
C94 C95 C96 119.9(8) . . ?
C95 C96 C91 121.2(7) . . ?
C102 C97 C98 118.6(6) . . ?
C102 C97 P6 117.4(5) . . ?
C98 C97 P6 124.0(5) . . ?
C99 C98 C97 120.5(6) . . ?
C100 C99 C98 120.8(6) . . ?
C99 C100 C101 119.3(6) . . ?
C100 C101 C102 120.1(6) . . ?
C97 C102 C101 120.7(6) . . ?
C108 C103 C104 118.4(6) . . ?
C108 C103 P6 118.4(5) . . ?
C104 C103 P6 123.1(5) . . ?
C103 C104 C105 120.8(7) . . ?
C106 C105 C104 119.9(7) . . ?
C105 C106 C107 120.9(7) . . ?
C106 C107 C108 119.1(7) . . ?
C103 C108 C107 120.9(6) . . ?
C3S C1S C2S 133.5(16) 3_666 . ?
C3S C2S C1S 80(2) . . ?
C2S C3S C1S 144.9(19) . 3_666 ?
F4 F4A F1 121.1(13) . . ?
F4 F4A B1 66.7(9) . . ?
F1 F4A B1 57.1(8) . . ?
F2 F2A B1 70.8(14) . . ?
F2 F2A F4 128.4(19) . . ?
B1 F2A F4 59.7(9) . . ?
F1 F1A B1 57.0(10) . . ?
F1 F1A F2 105.3(13) . . ?
B1 F1A F2 50.1(7) . . ?
C5S C4S Cl1S 106.3(15) . . ?
Cl2S C5S C4S 140.0(19) . . ?
Cl3S C6S C6S 126(4) . 3_654 ?
B2 F6 F8 51.1(9) . . ?
F8A F8 B2 54.6(12) . . ?
F8A F8 F6 106.2(15) . . ?
B2 F8 F6 53.5(9) . . ?
B2 F8A F8 66.8(13) . . ?

loop_
_geom_bond_atom_site_label_1
_geom_bond_atom_site_label_2
_geom_bond_distance
_geom_bond_site_symmetry_2
_geom_bond_publ_flag
Hg1 N1 2.344(5) . ?
Hg1 N2 2.453(5) . ?
Hg1 Hg2 2.6881(4) . ?
Hg1 Pd2 2.7419(5) . ?
Hg1 Pd1 2.7936(6) . ?
Hg2 N4 2.360(5) . ?
Hg2 N3 2.483(5) . ?
Hg2 Pd1 2.7475(5) . ?
Hg2 Pd2 2.7960(6) . ?
Pd1 P1 2.3304(15) . ?
Pd1 P5 2.3633(17) . ?
Pd1 P3 2.3644(16) . ?
Pd2 P4 2.3379(16) . ?
Pd2 P2 2.3611(16) . ?
Pd2 P6 2.3730(16) . ?
P1 C43 1.825(6) . ?
P1 C37 1.827(6) . ?
P1 C1 1.862(6) . ?
P2 C49 1.833(6) . ?
P2 C55 1.843(6) . ?
P2 C10 1.849(6) . ?
P3 C67 1.825(6) . ?
P3 C61 1.837(6) . ?
P3 C13 1.852(6) . ?
P4 C79 1.819(6) . ?
P4 C73 1.831(6) . ?
P4 C22 1.862(6) . ?
P5 C91 1.835(7) . ?
P5 C85 1.840(7) . ?
P5 C25 1.861(6) . ?
P6 C97 1.837(6) . ?
P6 C103 1.843(6) . ?
P6 C34 1.844(6) . ?
N1 C1 1.333(7) . ?
N1 C5 1.355(8) . ?
N2 C10 1.339(7) . ?
N2 C6 1.347(8) . ?
N3 C13 1.329(8) . ?
N3 C17 1.336(7) . ?
N4 C22 1.335(8) . ?
N4 C18 1.350(7) . ?
N5 C25 1.338(8) . ?
N5 C29 1.353(8) . ?
N6 C34 1.350(8) . ?
N6 C30 1.357(8) . ?
B1 F1 1.272(15) . ?
B1 F2A 1.352(15) . ?
B1 F4A 1.348(14) . ?
B1 F2 1.343(15) . ?
B1 F3 1.377(10) . ?
B1 F4 1.420(15) . ?
B1 F1A 1.471(15) . ?
B2 F8A 1.264(18) . ?
B2 F7 1.304(16) . ?
B2 F5 1.330(13) . ?
B2 F8 1.42(2) . ?
B2 F6 1.472(17) . ?
F1 F1A 1.110(18) . ?
F1 F4A 1.313(19) . ?
F2 F2A 0.864(16) . ?
F2 F1A 1.67(2) . ?
F4 F4A 1.226(17) . ?
F4 F2A 1.49(2) . ?
C1 C2 1.393(8) . ?
C2 C3 1.382(9) . ?
C3 C4 1.404(9) . ?
C4 C5 1.389(8) . ?
C4 C11 1.435(9) . ?
C5 C6 1.454(8) . ?
C6 C7 1.396(8) . ?
C7 C8 1.401(9) . ?
C7 C12 1.433(9) . ?
C8 C9 1.366(9) . ?
C9 C10 1.408(8) . ?
C11 C12 1.364(9) . ?
C13 C14 1.401(9) . ?
C14 C15 1.382(9) . ?
C15 C16 1.415(10) . ?
C16 C17 1.400(9) . ?
C16 C23 1.443(9) . ?
C17 C18 1.465(8) . ?
C18 C19 1.409(8) . ?
C19 C20 1.394(9) . ?
C19 C24 1.433(9) . ?
C20 C21 1.380(9) . ?
C21 C22 1.411(9) . ?
C23 C24 1.344(10) . ?
C25 C26 1.402(9) . ?
C26 C27 1.359(10) . ?
C27 C28 1.414(10) . ?
C28 C29 1.416(9) . ?
C28 C35 1.428(10) . ?
C29 C30 1.460(8) . ?
C30 C31 1.423(9) . ?
C31 C32 1.409(10) . ?
C31 C36 1.429(9) . ?
C32 C33 1.345(10) . ?
C33 C34 1.411(8) . ?
C35 C36 1.357(10) . ?
C37 C38 1.392(9) . ?
C37 C42 1.394(8) . ?
C38 C39 1.384(9) . ?
C39 C40 1.391(10) . ?
C40 C41 1.391(11) . ?
C41 C42 1.381(9) . ?
C43 C48 1.388(8) . ?
C43 C44 1.397(9) . ?
C44 C45 1.391(9) . ?
C45 C46 1.392(11) . ?
C46 C47 1.364(11) . ?
C47 C48 1.396(10) . ?
C49 C50 1.393(9) . ?
C49 C54 1.393(9) . ?
C50 C51 1.395(10) . ?
C51 C52 1.383(11) . ?
C52 C53 1.373(11) . ?
C53 C54 1.387(9) . ?
C55 C56 1.383(8) . ?
C55 C60 1.389(9) . ?
C56 C57 1.392(9) . ?
C57 C58 1.369(10) . ?
C58 C59 1.395(10) . ?
C59 C60 1.381(9) . ?
C61 C66 1.384(10) . ?
C61 C62 1.407(10) . ?
C62 C63 1.383(10) . ?
C63 C64 1.372(12) . ?
C64 C65 1.379(12) . ?
C65 C66 1.405(10) . ?
C67 C72 1.389(9) . ?
C67 C68 1.395(9) . ?
C68 C69 1.384(10) . ?
C69 C70 1.380(10) . ?
C70 C71 1.388(11) . ?
C71 C72 1.389(10) . ?
C73 C78 1.386(9) . ?
C73 C74 1.389(9) . ?
C74 C75 1.390(9) . ?
C75 C76 1.374(10) . ?
C76 C77 1.382(11) . ?
C77 C78 1.387(10) . ?
C79 C84 1.391(9) . ?
C79 C80 1.393(9) . ?
C80 C81 1.384(10) . ?
C81 C82 1.395(11) . ?
C82 C83 1.368(11) . ?
C83 C84 1.402(10) . ?
C85 C86 1.396(9) . ?
C85 C90 1.402(10) . ?
C86 C87 1.394(9) . ?
C87 C88 1.381(11) . ?
C88 C89 1.389(10) . ?
C89 C90 1.384(9) . ?
C91 C92 1.384(10) . ?
C91 C96 1.398(10) . ?
C92 C93 1.411(10) . ?
C93 C94 1.373(12) . ?
C94 C95 1.378(12) . ?
C95 C96 1.379(10) . ?
C97 C102 1.392(9) . ?
C97 C98 1.394(9) . ?
C98 C99 1.385(9) . ?
C99 C100 1.387(10) . ?
C100 C101 1.385(10) . ?
C101 C102 1.398(9) . ?
C103 C108 1.388(9) . ?
C103 C104 1.391(9) . ?
C104 C105 1.393(9) . ?
C105 C106 1.371(11) . ?
C106 C107 1.375(10) . ?
C107 C108 1.408(9) . ?
C1S C3S 1.70(3) 3_666 ?
C1S C2S 1.63(5) . ?
C2S C3S 1.25(3) . ?
C3S C1S 1.70(3) 3_666 ?
C4S C5S 1.78(5) . ?
C4S Cl1S 1.78(2) . ?
C5S Cl2S 1.07(5) . ?
Cl3S C6S 1.86(13) . ?
C6S C6S 1.5(2) 3_654 ?
F6 F8 1.77(2) . ?
F8 F8A 1.32(3) . ?

loop_
_geom_torsion_atom_site_label_1
_geom_torsion_atom_site_label_2
_geom_torsion_atom_site_label_3
_geom_torsion_atom_site_label_4
_geom_torsion
_geom_torsion_site_symmetry_1
_geom_torsion_site_symmetry_2
_geom_torsion_site_symmetry_3
_geom_torsion_site_symmetry_4
_geom_torsion_publ_flag
N1 Hg1 Hg2 N4 152.9(3) . . . . ?
N2 Hg1 Hg2 N4 34.4(3) . . . . ?
Pd2 Hg1 Hg2 N4 -24.9(2) . . . . ?
Pd1 Hg1 Hg2 N4 169.4(2) . . . . ?
N1 Hg1 Hg2 N3 45.6(3) . . . . ?
N2 Hg1 Hg2 N3 -72.9(2) . . . . ?
Pd2 Hg1 Hg2 N3 -132.21(14) . . . . ?
Pd1 Hg1 Hg2 N3 62.07(14) . . . . ?
N1 Hg1 Hg2 Pd1 -16.4(2) . . . . ?
N2 Hg1 Hg2 Pd1 -134.94(14) . . . . ?
Pd2 Hg1 Hg2 Pd1 165.719(17) . . . . ?
N1 Hg1 Hg2 Pd2 177.8(2) . . . . ?
N2 Hg1 Hg2 Pd2 59.34(14) . . . . ?
Pd1 Hg1 Hg2 Pd2 -165.719(17) . . . . ?
N4 Hg2 Pd1 P1 165.2(2) . . . . ?
N3 Hg2 Pd1 P1 -159.32(13) . . . . ?
Hg1 Hg2 Pd1 P1 -25.55(6) . . . . ?
Pd2 Hg2 Pd1 P1 -11.24(7) . . . . ?
N4 Hg2 Pd1 P5 48.0(2) . . . . ?
N3 Hg2 Pd1 P5 83.47(12) . . . . ?
Hg1 Hg2 Pd1 P5 -142.76(4) . . . . ?
Pd2 Hg2 Pd1 P5 -128.45(4) . . . . ?
N4 Hg2 Pd1 P3 -63.8(2) . . . . ?
N3 Hg2 Pd1 P3 -28.29(12) . . . . ?
Hg1 Hg2 Pd1 P3 105.48(4) . . . . ?
Pd2 Hg2 Pd1 P3 119.78(4) . . . . ?
N4 Hg2 Pd1 Hg1 -169.3(2) . . . . ?
N3 Hg2 Pd1 Hg1 -133.77(12) . . . . ?
Pd2 Hg2 Pd1 Hg1 14.307(17) . . . . ?
N1 Hg1 Pd1 P1 -25.56(12) . . . . ?
N2 Hg1 Pd1 P1 -82.32(19) . . . . ?
Hg2 Hg1 Pd1 P1 162.38(4) . . . . ?
Pd2 Hg1 Pd1 P1 147.74(4) . . . . ?
N1 Hg1 Pd1 P5 -134.12(13) . . . . ?
N2 Hg1 Pd1 P5 169.12(19) . . . . ?
Hg2 Hg1 Pd1 P5 53.82(6) . . . . ?
Pd2 Hg1 Pd1 P5 39.18(6) . . . . ?
N1 Hg1 Pd1 P3 94.21(12) . . . . ?
N2 Hg1 Pd1 P3 37.44(19) . . . . ?
Hg2 Hg1 Pd1 P3 -77.86(4) . . . . ?
Pd2 Hg1 Pd1 P3 -92.50(4) . . . . ?
N1 Hg1 Pd1 Hg2 172.06(12) . . . . ?
N2 Hg1 Pd1 Hg2 115.30(18) . . . . ?
Pd2 Hg1 Pd1 Hg2 -14.640(17) . . . . ?
N1 Hg1 Pd2 P4 160.8(2) . . . . ?
N2 Hg1 Pd2 P4 -158.59(13) . . . . ?
Hg2 Hg1 Pd2 P4 -21.10(6) . . . . ?
Pd1 Hg1 Pd2 P4 -6.73(7) . . . . ?
N1 Hg1 Pd2 P2 -69.4(2) . . . . ?
N2 Hg1 Pd2 P2 -28.83(12) . . . . ?
Hg2 Hg1 Pd2 P2 108.66(4) . . . . ?
Pd1 Hg1 Pd2 P2 123.04(4) . . . . ?
N1 Hg1 Pd2 P6 44.8(2) . . . . ?
N2 Hg1 Pd2 P6 85.38(12) . . . . ?
Hg2 Hg1 Pd2 P6 -137.12(4) . . . . ?
Pd1 Hg1 Pd2 P6 -122.75(4) . . . . ?
N1 Hg1 Pd2 Hg2 -178.1(2) . . . . ?
N2 Hg1 Pd2 Hg2 -137.49(11) . . . . ?
Pd1 Hg1 Pd2 Hg2 14.375(17) . . . . ?
N4 Hg2 Pd2 P4 -26.96(13) . . . . ?
N3 Hg2 Pd2 P4 -83.69(18) . . . . ?
Hg1 Hg2 Pd2 P4 165.77(4) . . . . ?
Pd1 Hg2 Pd2 P4 151.19(4) . . . . ?
N4 Hg2 Pd2 P2 91.35(13) . . . . ?
N3 Hg2 Pd2 P2 34.62(19) . . . . ?
Hg1 Hg2 Pd2 P2 -75.92(4) . . . . ?
Pd1 Hg2 Pd2 P2 -90.50(4) . . . . ?
N4 Hg2 Pd2 P6 -135.03(13) . . . . ?
N3 Hg2 Pd2 P6 168.24(19) . . . . ?
Hg1 Hg2 Pd2 P6 57.70(5) . . . . ?
Pd1 Hg2 Pd2 P6 43.12(6) . . . . ?
N4 Hg2 Pd2 Hg1 167.27(12) . . . . ?
N3 Hg2 Pd2 Hg1 110.54(18) . . . . ?
Pd1 Hg2 Pd2 Hg1 -14.578(17) . . . . ?
P5 Pd1 P1 C43 39.8(2) . . . . ?
P3 Pd1 P1 C43 171.4(2) . . . . ?
Hg2 Pd1 P1 C43 -69.6(2) . . . . ?
Hg1 Pd1 P1 C43 -91.3(2) . . . . ?
P5 Pd1 P1 C37 -81.6(2) . . . . ?
P3 Pd1 P1 C37 50.1(2) . . . . ?
Hg2 Pd1 P1 C37 169.1(2) . . . . ?
Hg1 Pd1 P1 C37 147.4(2) . . . . ?
P5 Pd1 P1 C1 160.8(2) . . . . ?
P3 Pd1 P1 C1 -67.6(2) . . . . ?
Hg2 Pd1 P1 C1 51.4(2) . . . . ?
Hg1 Pd1 P1 C1 29.7(2) . . . . ?
P4 Pd2 P2 C49 62.9(2) . . . . ?
P6 Pd2 P2 C49 -165.4(2) . . . . ?
Hg1 Pd2 P2 C49 -80.6(2) . . . . ?
Hg2 Pd2 P2 C49 -24.9(2) . . . . ?
P4 Pd2 P2 C55 -59.7(2) . . . . ?
P6 Pd2 P2 C55 72.1(2) . . . . ?
Hg1 Pd2 P2 C55 156.9(2) . . . . ?
Hg2 Pd2 P2 C55 -147.4(2) . . . . ?
P4 Pd2 P2 C10 -176.2(2) . . . . ?
P6 Pd2 P2 C10 -44.5(2) . . . . ?
Hg1 Pd2 P2 C10 40.3(2) . . . . ?
Hg2 Pd2 P2 C10 96.0(2) . . . . ?
P1 Pd1 P3 C67 64.5(2) . . . . ?
P5 Pd1 P3 C67 -164.7(2) . . . . ?
Hg2 Pd1 P3 C67 -78.0(2) . . . . ?
Hg1 Pd1 P3 C67 -21.7(2) . . . . ?
P1 Pd1 P3 C61 -58.8(3) . . . . ?
P5 Pd1 P3 C61 72.0(3) . . . . ?
Hg2 Pd1 P3 C61 158.7(2) . . . . ?
Hg1 Pd1 P3 C61 -145.0(2) . . . . ?
P1 Pd1 P3 C13 -176.8(2) . . . . ?
P5 Pd1 P3 C13 -46.0(2) . . . . ?
Hg2 Pd1 P3 C13 40.7(2) . . . . ?
Hg1 Pd1 P3 C13 97.0(2) . . . . ?
P2 Pd2 P4 C79 171.3(2) . . . . ?
P6 Pd2 P4 C79 37.7(2) . . . . ?
Hg1 Pd2 P4 C79 -70.2(2) . . . . ?
Hg2 Pd2 P4 C79 -88.2(2) . . . . ?
P2 Pd2 P4 C73 51.2(2) . . . . ?
P6 Pd2 P4 C73 -82.5(2) . . . . ?
Hg1 Pd2 P4 C73 169.7(2) . . . . ?
Hg2 Pd2 P4 C73 151.7(2) . . . . ?
P2 Pd2 P4 C22 -69.2(2) . . . . ?
P6 Pd2 P4 C22 157.1(2) . . . . ?
Hg1 Pd2 P4 C22 49.2(2) . . . . ?
Hg2 Pd2 P4 C22 31.3(2) . . . . ?
P1 Pd1 P5 C91 -176.4(3) . . . . ?
P3 Pd1 P5 C91 47.4(3) . . . . ?
Hg2 Pd1 P5 C91 -37.3(3) . . . . ?
Hg1 Pd1 P5 C91 -80.5(3) . . . . ?
P1 Pd1 P5 C85 62.1(2) . . . . ?
P3 Pd1 P5 C85 -74.2(2) . . . . ?
Hg2 Pd1 P5 C85 -158.8(2) . . . . ?
Hg1 Pd1 P5 C85 157.9(2) . . . . ?
P1 Pd1 P5 C25 -57.0(2) . . . . ?
P3 Pd1 P5 C25 166.7(2) . . . . ?
Hg2 Pd1 P5 C25 82.1(2) . . . . ?
Hg1 Pd1 P5 C25 38.9(2) . . . . ?
P4 Pd2 P6 C97 63.7(2) . . . . ?
P2 Pd2 P6 C97 -72.7(2) . . . . ?
Hg1 Pd2 P6 C97 -156.4(2) . . . . ?
Hg2 Pd2 P6 C97 157.7(2) . . . . ?
P4 Pd2 P6 C103 -176.6(2) . . . . ?
P2 Pd2 P6 C103 47.0(2) . . . . ?
Hg1 Pd2 P6 C103 -36.6(2) . . . . ?
Hg2 Pd2 P6 C103 -82.5(2) . . . . ?
P4 Pd2 P6 C34 -55.7(2) . . . . ?
P2 Pd2 P6 C34 167.9(2) . . . . ?
Hg1 Pd2 P6 C34 84.2(2) . . . . ?
Hg2 Pd2 P6 C34 38.3(2) . . . . ?
N2 Hg1 N1 C1 176.1(5) . . . . ?
Hg2 Hg1 N1 C1 43.6(6) . . . . ?
Pd2 Hg1 N1 C1 -139.9(3) . . . . ?
Pd1 Hg1 N1 C1 29.4(4) . . . . ?
N2 Hg1 N1 C5 -8.3(4) . . . . ?
Hg2 Hg1 N1 C5 -140.7(3) . . . . ?
Pd2 Hg1 N1 C5 35.8(5) . . . . ?
Pd1 Hg1 N1 C5 -154.9(4) . . . . ?
N1 Hg1 N2 C10 -177.2(5) . . . . ?
Hg2 Hg1 N2 C10 -24.6(5) . . . . ?
Pd2 Hg1 N2 C10 24.9(4) . . . . ?
Pd1 Hg1 N2 C10 -113.6(4) . . . . ?
N1 Hg1 N2 C6 4.6(4) . . . . ?
Hg2 Hg1 N2 C6 157.2(3) . . . . ?
Pd2 Hg1 N2 C6 -153.2(4) . . . . ?
Pd1 Hg1 N2 C6 68.2(5) . . . . ?
N4 Hg2 N3 C13 -175.8(5) . . . . ?
Hg1 Hg2 N3 C13 -28.2(5) . . . . ?
Pd1 Hg2 N3 C13 23.1(5) . . . . ?
Pd2 Hg2 N3 C13 -111.8(4) . . . . ?
N4 Hg2 N3 C17 7.1(4) . . . . ?
Hg1 Hg2 N3 C17 154.6(4) . . . . ?
Pd1 Hg2 N3 C17 -154.1(4) . . . . ?
Pd2 Hg2 N3 C17 71.0(5) . . . . ?
N3 Hg2 N4 C22 175.4(5) . . . . ?
Hg1 Hg2 N4 C22 52.3(6) . . . . ?
Pd1 Hg2 N4 C22 -146.0(4) . . . . ?
Pd2 Hg2 N4 C22 30.9(4) . . . . ?
N3 Hg2 N4 C18 -9.6(4) . . . . ?
Hg1 Hg2 N4 C18 -132.8(4) . . . . ?
Pd1 Hg2 N4 C18 28.9(6) . . . . ?
Pd2 Hg2 N4 C18 -154.2(4) . . . . ?
F2A B1 F1 F1A 60(2) . . . . ?
F4A B1 F1 F1A 150.3(14) . . . . ?
F2 B1 F1 F1A 19.0(15) . . . . ?
F3 B1 F1 F1A -102.8(12) . . . . ?
F4 B1 F1 F1A 134.7(12) . . . . ?
F2A B1 F1 F4A -91(2) . . . . ?
F2 B1 F1 F4A -131.2(13) . . . . ?
F3 B1 F1 F4A 107.0(11) . . . . ?
F4 B1 F1 F4A -15.6(12) . . . . ?
F1A B1 F1 F4A -150.3(14) . . . . ?
F1 B1 F2 F2A 134.4(16) . . . . ?
F4A B1 F2 F2A 60(2) . . . . ?
F3 B1 F2 F2A -101.7(15) . . . . ?
F4 B1 F2 F2A 13.9(16) . . . . ?
F1A B1 F2 F2A 148.9(16) . . . . ?
F1 B1 F2 F1A -14.5(11) . . . . ?
F2A B1 F2 F1A -148.9(16) . . . . ?
F4A B1 F2 F1A -89.4(17) . . . . ?
F3 B1 F2 F1A 109.4(9) . . . . ?
F4 B1 F2 F1A -134.9(10) . . . . ?
F1 B1 F4 F4A 17.1(13) . . . . ?
F2A B1 F4 F4A 151.9(12) . . . . ?
F2 B1 F4 F4A 142.6(12) . . . . ?
F3 B1 F4 F4A -105.2(10) . . . . ?
F1A B1 F4 F4A 65.6(16) . . . . ?
F1 B1 F4 F2A -134.8(13) . . . . ?
F4A B1 F4 F2A -151.9(12) . . . . ?
F2 B1 F4 F2A -9.3(10) . . . . ?
F3 B1 F4 F2A 103.0(9) . . . . ?
F1A B1 F4 F2A -86.2(15) . . . . ?
C5 N1 C1 C2 -4.5(8) . . . . ?
Hg1 N1 C1 C2 171.1(4) . . . . ?
C5 N1 C1 P1 171.9(4) . . . . ?
Hg1 N1 C1 P1 -12.5(6) . . . . ?
C43 P1 C1 N1 110.2(4) . . . . ?
C37 P1 C1 N1 -143.8(4) . . . . ?
Pd1 P1 C1 N1 -17.7(5) . . . . ?
C43 P1 C1 C2 -73.5(5) . . . . ?
C37 P1 C1 C2 32.4(6) . . . . ?
Pd1 P1 C1 C2 158.5(4) . . . . ?
N1 C1 C2 C3 1.3(9) . . . . ?
P1 C1 C2 C3 -174.8(5) . . . . ?
C1 C2 C3 C4 2.9(10) . . . . ?
C2 C3 C4 C5 -3.8(9) . . . . ?
C2 C3 C4 C11 174.4(6) . . . . ?
C1 N1 C5 C4 3.6(9) . . . . ?
Hg1 N1 C5 C4 -172.1(4) . . . . ?
C1 N1 C5 C6 -173.2(5) . . . . ?
Hg1 N1 C5 C6 11.2(7) . . . . ?
C3 C4 C5 N1 0.6(9) . . . . ?
C11 C4 C5 N1 -177.6(6) . . . . ?
C3 C4 C5 C6 177.3(5) . . . . ?
C11 C4 C5 C6 -1.0(9) . . . . ?
C10 N2 C6 C7 -0.8(9) . . . . ?
Hg1 N2 C6 C7 177.5(5) . . . . ?
C10 N2 C6 C5 -179.1(5) . . . . ?
Hg1 N2 C6 C5 -0.9(7) . . . . ?
N1 C5 C6 N2 -6.6(8) . . . . ?
C4 C5 C6 N2 176.6(5) . . . . ?
N1 C5 C6 C7 175.0(6) . . . . ?
C4 C5 C6 C7 -1.8(9) . . . . ?
N2 C6 C7 C8 3.1(10) . . . . ?
C5 C6 C7 C8 -178.6(6) . . . . ?
N2 C6 C7 C12 -176.0(6) . . . . ?
C5 C6 C7 C12 2.3(9) . . . . ?
C6 C7 C8 C9 -2.4(11) . . . . ?
C12 C7 C8 C9 176.7(7) . . . . ?
C7 C8 C9 C10 -0.5(11) . . . . ?
C6 N2 C10 C9 -2.3(9) . . . . ?
Hg1 N2 C10 C9 179.6(5) . . . . ?
C6 N2 C10 P2 178.4(4) . . . . ?
Hg1 N2 C10 P2 0.3(6) . . . . ?
C8 C9 C10 N2 3.0(11) . . . . ?
C8 C9 C10 P2 -177.8(6) . . . . ?
C49 P2 C10 N2 98.3(5) . . . . ?
C55 P2 C10 N2 -157.5(4) . . . . ?
Pd2 P2 C10 N2 -32.6(5) . . . . ?
C49 P2 C10 C9 -81.0(6) . . . . ?
C55 P2 C10 C9 23.2(7) . . . . ?
Pd2 P2 C10 C9 148.1(6) . . . . ?
C5 C4 C11 C12 3.3(10) . . . . ?
C3 C4 C11 C12 -174.8(6) . . . . ?
C4 C11 C12 C7 -2.9(11) . . . . ?
C6 C7 C12 C11 0.0(11) . . . . ?
C8 C7 C12 C11 -179.0(7) . . . . ?
C17 N3 C13 C14 0.5(9) . . . . ?
Hg2 N3 C13 C14 -176.4(5) . . . . ?
C17 N3 C13 P3 179.6(4) . . . . ?
Hg2 N3 C13 P3 2.6(6) . . . . ?
C67 P3 C13 N3 93.7(5) . . . . ?
C61 P3 C13 N3 -161.3(5) . . . . ?
Pd1 P3 C13 N3 -34.3(5) . . . . ?
C67 P3 C13 C14 -87.3(6) . . . . ?
C61 P3 C13 C14 17.7(7) . . . . ?
Pd1 P3 C13 C14 144.7(6) . . . . ?
N3 C13 C14 C15 0.0(11) . . . . ?
P3 C13 C14 C15 -179.0(6) . . . . ?
C13 C14 C15 C16 0.3(11) . . . . ?
C14 C15 C16 C17 -0.9(11) . . . . ?
C14 C15 C16 C23 178.9(7) . . . . ?
C13 N3 C17 C16 -1.3(9) . . . . ?
Hg2 N3 C17 C16 175.9(5) . . . . ?
C13 N3 C17 C18 178.5(5) . . . . ?
Hg2 N3 C17 C18 -4.3(7) . . . . ?
C15 C16 C17 N3 1.5(10) . . . . ?
C23 C16 C17 N3 -178.4(6) . . . . ?
C15 C16 C17 C18 -178.3(6) . . . . ?
C23 C16 C17 C18 1.8(9) . . . . ?
C22 N4 C18 C19 2.9(9) . . . . ?
Hg2 N4 C18 C19 -172.0(4) . . . . ?
C22 N4 C18 C17 -173.8(5) . . . . ?
Hg2 N4 C18 C17 11.3(7) . . . . ?
N3 C17 C18 N4 -4.3(8) . . . . ?
C16 C17 C18 N4 175.5(6) . . . . ?
N3 C17 C18 C19 179.0(5) . . . . ?
C16 C17 C18 C19 -1.3(9) . . . . ?
N4 C18 C19 C20 2.0(9) . . . . ?
C17 C18 C19 C20 178.6(6) . . . . ?
N4 C18 C19 C24 -178.3(6) . . . . ?
C17 C18 C19 C24 -1.7(9) . . . . ?
C18 C19 C20 C21 -5.1(9) . . . . ?
C24 C19 C20 C21 175.3(6) . . . . ?
C19 C20 C21 C22 3.5(10) . . . . ?
C18 N4 C22 C21 -4.6(9) . . . . ?
Hg2 N4 C22 C21 170.3(4) . . . . ?
C18 N4 C22 P4 172.1(4) . . . . ?
Hg2 N4 C22 P4 -13.0(6) . . . . ?
C20 C21 C22 N4 1.4(9) . . . . ?
C20 C21 C22 P4 -175.0(5) . . . . ?
C79 P4 C22 N4 106.6(5) . . . . ?
C73 P4 C22 N4 -147.4(5) . . . . ?
Pd2 P4 C22 N4 -18.6(5) . . . . ?
C79 P4 C22 C21 -76.9(6) . . . . ?
C73 P4 C22 C21 29.1(6) . . . . ?
Pd2 P4 C22 C21 157.9(5) . . . . ?
C17 C16 C23 C24 0.7(11) . . . . ?
C15 C16 C23 C24 -179.2(7) . . . . ?
C16 C23 C24 C19 -3.8(11) . . . . ?
C20 C19 C24 C23 -176.1(7) . . . . ?
C18 C19 C24 C23 4.3(10) . . . . ?
C29 N5 C25 C26 -1.0(9) . . . . ?
C29 N5 C25 P5 178.2(4) . . . . ?
C91 P5 C25 N5 102.5(5) . . . . ?
C85 P5 C25 N5 -153.0(5) . . . . ?
Pd1 P5 C25 N5 -27.3(5) . . . . ?
C91 P5 C25 C26 -78.3(6) . . . . ?
C85 P5 C25 C26 26.1(6) . . . . ?
Pd1 P5 C25 C26 151.9(5) . . . . ?
N5 C25 C26 C27 0.8(10) . . . . ?
P5 C25 C26 C27 -178.3(5) . . . . ?
C25 C26 C27 C28 0.6(10) . . . . ?
C26 C27 C28 C29 -1.8(10) . . . . ?
C26 C27 C28 C35 177.3(6) . . . . ?
C25 N5 C29 C28 -0.4(9) . . . . ?
C25 N5 C29 C30 -180.0(5) . . . . ?
C27 C28 C29 N5 1.7(9) . . . . ?
C35 C28 C29 N5 -177.4(6) . . . . ?
C27 C28 C29 C30 -178.7(6) . . . . ?
C35 C28 C29 C30 2.2(9) . . . . ?
C34 N6 C30 C31 1.7(9) . . . . ?
C34 N6 C30 C29 -178.5(5) . . . . ?
N5 C29 C30 N6 -3.0(9) . . . . ?
C28 C29 C30 N6 177.4(6) . . . . ?
N5 C29 C30 C31 176.8(6) . . . . ?
C28 C29 C30 C31 -2.8(9) . . . . ?
N6 C30 C31 C32 -0.7(9) . . . . ?
C29 C30 C31 C32 179.5(6) . . . . ?
N6 C30 C31 C36 -178.6(6) . . . . ?
C29 C30 C31 C36 1.6(9) . . . . ?
C30 C31 C32 C33 -0.3(10) . . . . ?
C36 C31 C32 C33 177.5(7) . . . . ?
C31 C32 C33 C34 0.4(10) . . . . ?
C30 N6 C34 C33 -1.6(9) . . . . ?
C30 N6 C34 P6 -179.7(4) . . . . ?
C32 C33 C34 N6 0.6(10) . . . . ?
C32 C33 C34 P6 178.5(5) . . . . ?
C97 P6 C34 N6 -157.3(4) . . . . ?
C103 P6 C34 N6 99.9(5) . . . . ?
Pd2 P6 C34 N6 -31.8(5) . . . . ?
C97 P6 C34 C33 24.6(6) . . . . ?
C103 P6 C34 C33 -78.1(6) . . . . ?
Pd2 P6 C34 C33 150.2(5) . . . . ?
C27 C28 C35 C36 -179.4(7) . . . . ?
C29 C28 C35 C36 -0.3(10) . . . . ?
C28 C35 C36 C31 -0.9(11) . . . . ?
C32 C31 C36 C35 -177.5(7) . . . . ?
C30 C31 C36 C35 0.2(10) . . . . ?
C43 P1 C37 C38 -168.7(5) . . . . ?
C1 P1 C37 C38 87.4(5) . . . . ?
Pd1 P1 C37 C38 -41.2(5) . . . . ?
C43 P1 C37 C42 13.7(6) . . . . ?
C1 P1 C37 C42 -90.3(6) . . . . ?
Pd1 P1 C37 C42 141.2(5) . . . . ?
C42 C37 C38 C39 -0.4(9) . . . . ?
P1 C37 C38 C39 -178.2(5) . . . . ?
C37 C38 C39 C40 0.1(11) . . . . ?
C38 C39 C40 C41 0.0(11) . . . . ?
C39 C40 C41 C42 0.2(11) . . . . ?
C40 C41 C42 C37 -0.5(11) . . . . ?
C38 C37 C42 C41 0.6(10) . . . . ?
P1 C37 C42 C41 178.2(5) . . . . ?
C37 P1 C43 C48 -127.2(5) . . . . ?
C1 P1 C43 C48 -25.1(6) . . . . ?
Pd1 P1 C43 C48 105.2(5) . . . . ?
C37 P1 C43 C44 59.7(5) . . . . ?
C1 P1 C43 C44 161.8(5) . . . . ?
Pd1 P1 C43 C44 -67.9(5) . . . . ?
C48 C43 C44 C45 0.2(9) . . . . ?
P1 C43 C44 C45 173.6(5) . . . . ?
C43 C44 C45 C46 -0.3(10) . . . . ?
C44 C45 C46 C47 0.3(11) . . . . ?
C45 C46 C47 C48 -0.3(12) . . . . ?
C44 C43 C48 C47 -0.1(10) . . . . ?
P1 C43 C48 C47 -173.3(5) . . . . ?
C46 C47 C48 C43 0.2(11) . . . . ?
C55 P2 C49 C50 -64.9(6) . . . . ?
C10 P2 C49 C50 39.4(6) . . . . ?
Pd2 P2 C49 C50 165.6(4) . . . . ?
C55 P2 C49 C54 110.0(5) . . . . ?
C10 P2 C49 C54 -145.6(5) . . . . ?
Pd2 P2 C49 C54 -19.4(6) . . . . ?
C54 C49 C50 C51 -0.3(9) . . . . ?
P2 C49 C50 C51 174.5(5) . . . . ?
C49 C50 C51 C52 1.2(10) . . . . ?
C50 C51 C52 C53 -1.6(10) . . . . ?
C51 C52 C53 C54 1.1(10) . . . . ?
C52 C53 C54 C49 -0.3(10) . . . . ?
C50 C49 C54 C53 -0.1(9) . . . . ?
P2 C49 C54 C53 -175.2(5) . . . . ?
C49 P2 C55 C56 -11.8(6) . . . . ?
C10 P2 C55 C56 -116.7(5) . . . . ?
Pd2 P2 C55 C56 120.4(5) . . . . ?
C49 P2 C55 C60 174.4(5) . . . . ?
C10 P2 C55 C60 69.5(6) . . . . ?
Pd2 P2 C55 C60 -53.4(6) . . . . ?
C60 C55 C56 C57 -0.4(10) . . . . ?
P2 C55 C56 C57 -174.2(5) . . . . ?
C55 C56 C57 C58 -1.0(11) . . . . ?
C56 C57 C58 C59 0.8(11) . . . . ?
C57 C58 C59 C60 0.7(11) . . . . ?
C58 C59 C60 C55 -2.1(11) . . . . ?
C56 C55 C60 C59 1.9(10) . . . . ?
P2 C55 C60 C59 176.0(5) . . . . ?
C67 P3 C61 C66 -8.4(6) . . . . ?
C13 P3 C61 C66 -113.2(6) . . . . ?
Pd1 P3 C61 C66 122.9(5) . . . . ?
C67 P3 C61 C62 175.6(5) . . . . ?
C13 P3 C61 C62 70.8(6) . . . . ?
Pd1 P3 C61 C62 -53.1(6) . . . . ?
C66 C61 C62 C63 1.6(10) . . . . ?
P3 C61 C62 C63 177.7(6) . . . . ?
C61 C62 C63 C64 -1.1(11) . . . . ?
C62 C63 C64 C65 0.0(13) . . . . ?
C63 C64 C65 C66 0.5(13) . . . . ?
C62 C61 C66 C65 -1.1(10) . . . . ?
P3 C61 C66 C65 -177.0(6) . . . . ?
C64 C65 C66 C61 0.0(12) . . . . ?
C61 P3 C67 C72 -75.3(6) . . . . ?
C13 P3 C67 C72 29.3(6) . . . . ?
Pd1 P3 C67 C72 153.8(5) . . . . ?
C61 P3 C67 C68 100.9(5) . . . . ?
C13 P3 C67 C68 -154.5(5) . . . . ?
Pd1 P3 C67 C68 -30.0(5) . . . . ?
C72 C67 C68 C69 -2.6(9) . . . . ?
P3 C67 C68 C69 -178.9(5) . . . . ?
C67 C68 C69 C70 0.5(10) . . . . ?
C68 C69 C70 C71 2.8(10) . . . . ?
C69 C70 C71 C72 -3.9(11) . . . . ?
C68 C67 C72 C71 1.4(9) . . . . ?
P3 C67 C72 C71 177.5(5) . . . . ?
C70 C71 C72 C67 1.8(10) . . . . ?
C79 P4 C73 C78 19.0(6) . . . . ?
C22 P4 C73 C78 -86.2(6) . . . . ?
Pd2 P4 C73 C78 144.4(5) . . . . ?
C79 P4 C73 C74 -160.9(5) . . . . ?
C22 P4 C73 C74 93.9(5) . . . . ?
Pd2 P4 C73 C74 -35.5(5) . . . . ?
C78 C73 C74 C75 -0.3(10) . . . . ?
P4 C73 C74 C75 179.6(5) . . . . ?
C73 C74 C75 C76 0.9(10) . . . . ?
C74 C75 C76 C77 -0.7(12) . . . . ?
C75 C76 C77 C78 -0.2(13) . . . . ?
C74 C73 C78 C77 -0.6(11) . . . . ?
P4 C73 C78 C77 179.5(6) . . . . ?
C76 C77 C78 C73 0.8(13) . . . . ?
C73 P4 C79 C84 -133.8(5) . . . . ?
C22 P4 C79 C84 -30.0(6) . . . . ?
Pd2 P4 C79 C84 98.3(5) . . . . ?
C73 P4 C79 C80 53.9(6) . . . . ?
C22 P4 C79 C80 157.7(5) . . . . ?
Pd2 P4 C79 C80 -74.0(6) . . . . ?
C84 C79 C80 C81 -0.9(10) . . . . ?
P4 C79 C80 C81 171.6(5) . . . . ?
C79 C80 C81 C82 0.8(11) . . . . ?
C80 C81 C82 C83 -1.3(11) . . . . ?
C81 C82 C83 C84 1.9(12) . . . . ?
C80 C79 C84 C83 1.4(10) . . . . ?
P4 C79 C84 C83 -170.9(6) . . . . ?
C82 C83 C84 C79 -2.0(11) . . . . ?
C91 P5 C85 C86 32.9(6) . . . . ?
C25 P5 C85 C86 -71.1(6) . . . . ?
Pd1 P5 C85 C86 164.1(5) . . . . ?
C91 P5 C85 C90 -146.3(5) . . . . ?
C25 P5 C85 C90 109.7(6) . . . . ?
Pd1 P5 C85 C90 -15.1(6) . . . . ?
C90 C85 C86 C87 -3.6(10) . . . . ?
P5 C85 C86 C87 177.2(5) . . . . ?
C85 C86 C87 C88 1.5(11) . . . . ?
C86 C87 C88 C89 0.4(11) . . . . ?
C87 C88 C89 C90 -0.2(11) . . . . ?
C88 C89 C90 C85 -1.9(11) . . . . ?
C86 C85 C90 C89 3.8(10) . . . . ?
P5 C85 C90 C89 -176.9(5) . . . . ?
C85 P5 C91 C92 -134.2(6) . . . . ?
C25 P5 C91 C92 -28.2(6) . . . . ?
Pd1 P5 C91 C92 97.6(6) . . . . ?
C85 P5 C91 C96 49.9(6) . . . . ?
C25 P5 C91 C96 156.0(5) . . . . ?
Pd1 P5 C91 C96 -78.2(6) . . . . ?
C96 C91 C92 C93 0.4(10) . . . . ?
P5 C91 C92 C93 -175.6(6) . . . . ?
C91 C92 C93 C94 0.8(11) . . . . ?
C92 C93 C94 C95 -2.0(12) . . . . ?
C93 C94 C95 C96 1.9(12) . . . . ?
C94 C95 C96 C91 -0.7(12) . . . . ?
C92 C91 C96 C95 -0.5(10) . . . . ?
P5 C91 C96 C95 175.6(6) . . . . ?
C103 P6 C97 C102 -149.3(5) . . . . ?
C34 P6 C97 C102 108.1(5) . . . . ?
Pd2 P6 C97 C102 -18.3(6) . . . . ?
C103 P6 C97 C98 32.7(6) . . . . ?
C34 P6 C97 C98 -70.0(6) . . . . ?
Pd2 P6 C97 C98 163.6(5) . . . . ?
C102 C97 C98 C99 -2.6(10) . . . . ?
P6 C97 C98 C99 175.5(5) . . . . ?
C97 C98 C99 C100 -0.2(11) . . . . ?
C98 C99 C100 C101 2.3(11) . . . . ?
C99 C100 C101 C102 -1.6(11) . . . . ?
C98 C97 C102 C101 3.3(10) . . . . ?
P6 C97 C102 C101 -174.9(5) . . . . ?
C100 C101 C102 C97 -1.2(11) . . . . ?
C97 P6 C103 C108 58.9(5) . . . . ?
C34 P6 C103 C108 164.0(5) . . . . ?
Pd2 P6 C103 C108 -67.7(5) . . . . ?
C97 P6 C103 C104 -125.5(5) . . . . ?
C34 P6 C103 C104 -20.4(6) . . . . ?
Pd2 P6 C103 C104 107.9(5) . . . . ?
C108 C103 C104 C105 -0.7(10) . . . . ?
P6 C103 C104 C105 -176.3(5) . . . . ?
C103 C104 C105 C106 -0.3(10) . . . . ?
C104 C105 C106 C107 0.2(10) . . . . ?
C105 C106 C107 C108 0.8(10) . . . . ?
C104 C103 C108 C107 1.6(9) . . . . ?
P6 C103 C108 C107 177.5(5) . . . . ?
C106 C107 C108 C103 -1.7(10) . . . . ?
C3S C1S C2S C3S -13(2) 3_666 . . . ?
C1S C2S C3S C1S 16(2) . . . 3_666 ?
B1 F4 F4A F1 -18.1(13) . . . . ?
F2A F4 F4A F1 6.3(19) . . . . ?
F2A F4 F4A B1 24.5(10) . . . . ?
F1A F1 F4A F4 -19(3) . . . . ?
B1 F1 F4A F4 19.9(14) . . . . ?
F1A F1 F4A B1 -38.7(17) . . . . ?
F1 B1 F4A F4 -161.5(14) . . . . ?
F2A B1 F4A F4 -27.5(12) . . . . ?
F2 B1 F4A F4 -61.9(18) . . . . ?
F3 B1 F4A F4 98.3(11) . . . . ?
F1A B1 F4A F4 -139.7(10) . . . . ?
F2A B1 F4A F1 134.0(13) . . . . ?
F2 B1 F4A F1 99.6(19) . . . . ?
F3 B1 F4A F1 -100.2(11) . . . . ?
F4 B1 F4A F1 161.5(14) . . . . ?
F1A B1 F4A F1 21.8(11) . . . . ?
F1A F2 F2A B1 30.4(14) . . . . ?
B1 F2 F2A F4 -16.7(18) . . . . ?
F1A F2 F2A F4 14(3) . . . . ?
F1 B1 F2A F2 -72(2) . . . . ?
F4A B1 F2A F2 -141.1(16) . . . . ?
F3 B1 F2A F2 90.8(15) . . . . ?
F4 B1 F2A F2 -164.9(17) . . . . ?
F1A B1 F2A F2 -30.8(16) . . . . ?
F1 B1 F2A F4 93.2(19) . . . . ?
F4A B1 F2A F4 23.8(10) . . . . ?
F2 B1 F2A F4 164.9(17) . . . . ?
F3 B1 F2A F4 -104.3(10) . . . . ?
F1A B1 F2A F4 134.1(10) . . . . ?
F4A F4 F2A F2 -8(3) . . . . ?
B1 F4 F2A F2 18(2) . . . . ?
F4A F4 F2A B1 -26.1(11) . . . . ?
F4A F1 F1A B1 35.0(15) . . . . ?
B1 F1 F1A F2 -13.9(10) . . . . ?
F4A F1 F1A F2 21(2) . . . . ?
F2A B1 F1A F1 -143.4(14) . . . . ?
F4A B1 F1A F1 -26.1(13) . . . . ?
F2 B1 F1A F1 -162.4(14) . . . . ?
F3 B1 F1A F1 96.9(12) . . . . ?
F4 B1 F1A F1 -73.8(18) . . . . ?
F1 B1 F1A F2 162.4(14) . . . . ?
F2A B1 F1A F2 19.0(10) . . . . ?
F4A B1 F1A F2 136.3(11) . . . . ?
F3 B1 F1A F2 -100.7(9) . . . . ?
F4 B1 F1A F2 88.6(15) . . . . ?
F2A F2 F1A F1 -20(2) . . . . ?
B1 F2 F1A F1 15.2(12) . . . . ?
F2A F2 F1A B1 -34.9(17) . . . . ?
Cl1S C4S C5S Cl2S 53(4) . . . . ?
F8A B2 F6 F8 20.5(16) . . . . ?
F7 B2 F6 F8 127.8(13) . . . . ?
F5 B2 F6 F8 -114.2(13) . . . . ?
F7 B2 F8 F8A 69(2) . . . . ?
F5 B2 F8 F8A -107.9(16) . . . . ?
F6 B2 F8 F8A 161.9(14) . . . . ?
F8A B2 F8 F6 -161.9(14) . . . . ?
F7 B2 F8 F6 -92.6(16) . . . . ?
F5 B2 F8 F6 90.2(13) . . . . ?
B2 F6 F8 F8A -15.3(12) . . . . ?
F7 B2 F8A F8 -133.2(14) . . . . ?
F5 B2 F8A F8 103.9(19) . . . . ?
F6 B2 F8A F8 -23.4(19) . . . . ?
F6 F8 F8A B2 15.1(12) . . . . ?
